data_4118252
loop_
_publ_author_name
'Jesse D. Sokolow'
'Elzbieta Trzop'
'Yang Chen'
'Jiji Tang'
'Laura J. Allen'
'Robert H. Crabtree'
'Jason B. Benedict'
'Philip Coppens'

_publ_section_title
;
 Binding Modes of Carboxylate- and Acetylacetonate-Linked Chromophores to
 Homodisperse Polyoxotitanate Nanoclusters
;
_journal_name_full 'Journal of the American Chemical Society'
_journal_page_first 11695
_journal_page_last 11700
_journal_paper_doi 10.1021/ja303692r
_journal_volume 134
_journal_year 2012
_chemical_formula_moiety 'C92 H160 N4 O48 Ti17, (C1 H2 Cl2)'
_chemical_formula_sum 'C93 H162 Cl2 N4 O48 Ti17'
_chemical_formula_weight 2989.47
_chemical_name_systematic
; 
 ? 
;
_space_group_IT_number 2
_symmetry_cell_setting triclinic
_symmetry_space_group_name_Hall '-P 1'
_symmetry_space_group_name_H-M 'P -1'
_atom_sites_solution_hydrogens geom
_atom_sites_solution_primary direct
_atom_sites_solution_secondary difmap
_audit_creation_method SHELXL-97
_cell_angle_alpha 90.2760(10)
_cell_angle_beta 98.6040(10)
_cell_angle_gamma 113.1810(10)
_cell_formula_units_Z 2
_cell_length_a 15.6980(6)
_cell_length_b 17.3278(6)
_cell_length_c 26.4054(10)
_cell_measurement_reflns_used 9973
_cell_measurement_temperature 90(2)
_cell_measurement_theta_max 23.13
_cell_measurement_theta_min 2.26
_cell_volume 6512.3(4)
_computing_cell_refinement 'Bruker SAINT'
_computing_data_collection 'Bruker APEX2'
_computing_data_reduction 'Bruker SAINT'
_computing_structure_refinement 'SHELXL-97 (Sheldrick, 2008)'
_computing_structure_solution 'SHELXS-97 (Sheldrick, 2008)'
_diffrn_ambient_temperature 90(2)
_diffrn_measured_fraction_theta_full 0.999
_diffrn_measured_fraction_theta_max 0.999
_diffrn_measurement_device_type 'Bruker SMART Apex II CCD Detector'
_diffrn_measurement_method \w
_diffrn_radiation_monochromator graphite
_diffrn_radiation_source 'rotating anode'
_diffrn_radiation_type MoK\a
_diffrn_radiation_wavelength 0.71073
_diffrn_reflns_av_R_equivalents 0.0878
_diffrn_reflns_av_sigmaI/netI 0.0757
_diffrn_reflns_limit_h_max 17
_diffrn_reflns_limit_h_min -17
_diffrn_reflns_limit_k_max 19
_diffrn_reflns_limit_k_min -19
_diffrn_reflns_limit_l_max 29
_diffrn_reflns_limit_l_min -29
_diffrn_reflns_number 89611
_diffrn_reflns_theta_full 23.30
_diffrn_reflns_theta_max 23.30
_diffrn_reflns_theta_min 1.28
_exptl_absorpt_coefficient_mu 1.099
_exptl_absorpt_correction_T_max 0.7449
_exptl_absorpt_correction_T_min 0.6757
_exptl_absorpt_correction_type multi-scan
_exptl_absorpt_process_details sadabs
_exptl_crystal_colour 'pale yellow'
_exptl_crystal_density_diffrn 1.525
_exptl_crystal_description 'hexagonal block'
_exptl_crystal_F_000 3080
_exptl_crystal_size_max 0.10
_exptl_crystal_size_mid 0.05
_exptl_crystal_size_min 0.03
_refine_diff_density_max 1.472
_refine_diff_density_min -0.945
_refine_diff_density_rms 0.111
_refine_ls_extinction_method none
_refine_ls_goodness_of_fit_ref 1.030
_refine_ls_hydrogen_treatment constr
_refine_ls_matrix_type full
_refine_ls_number_parameters 1546
_refine_ls_number_reflns 18788
_refine_ls_number_restraints 134
_refine_ls_restrained_S_all 1.035
_refine_ls_R_factor_all 0.1343
_refine_ls_R_factor_gt 0.0751
_refine_ls_shift/su_max 1.209
_refine_ls_shift/su_mean 0.015
_refine_ls_structure_factor_coef Fsqd
_refine_ls_weighting_details 'calc w=1/[\s^2^(Fo^2^)+(0.0782P)^2^+51.2397P] where P=(Fo^2^+2Fc^2^)/3'
_refine_ls_weighting_scheme calc
_refine_ls_wR_factor_gt 0.1770
_refine_ls_wR_factor_ref 0.2154
_reflns_number_gt 11343
_reflns_number_total 18788
_reflns_threshold_expression >2sigma(I)
_cod_data_source_file ja303692r_si_003.cif
_cod_data_source_block Ti17_APA
_cod_database_code 4118252

loop_
_symmetry_equiv_pos_as_xyz
'x, y, z'
'-x, -y, -z'

loop_
_atom_site_label
_atom_site_type_symbol
_atom_site_fract_x
_atom_site_fract_y
_atom_site_fract_z
_atom_site_U_iso_or_equiv
_atom_site_adp_type
_atom_site_occupancy
_atom_site_symmetry_multiplicity
_atom_site_calc_flag
_atom_site_refinement_flags
_atom_site_disorder_assembly
_atom_site_disorder_group
C1 C 0.504(4) 1.222(4) 0.141(2) 0.037(13) Uiso 0.363(13) 1 d P A 38
H1A H 0.5056 1.2454 0.1740 0.056 Uiso 0.363(13) 1 calc PR A 38
H1B H 0.4421 1.1803 0.1284 0.056 Uiso 0.363(13) 1 calc PR A 38
H1C H 0.5193 1.2661 0.1173 0.056 Uiso 0.363(13) 1 calc PR A 38
C1A C 0.5258(19) 0.517(2) 0.2081(11) 0.060(8) Uani 0.500(19) 1 d P B 41
H1AA H 0.5318 0.5257 0.1720 0.072 Uiso 0.500(19) 1 calc PR B 41
C1B C 0.497(3) 0.5169(16) 0.2438(12) 0.110(14) Uani 0.500(19) 1 d PU B 40
H1BA H 0.4326 0.5137 0.2336 0.133 Uiso 0.500(19) 1 calc PR B 40
C2A C 0.599(2) 0.4848(16) 0.2338(12) 0.088(10) Uani 0.500(19) 1 d P B 41
H2AA H 0.5972 0.4830 0.2700 0.132 Uiso 0.500(19) 1 calc PR B 41
H2AB H 0.6601 0.5218 0.2282 0.132 Uiso 0.500(19) 1 calc PR B 41
H2AC H 0.5841 0.4292 0.2193 0.132 Uiso 0.500(19) 1 calc PR B 41
C2B C 0.493(2) 0.4957(17) 0.3003(10) 0.102(12) Uani 0.500(19) 1 d P B 40
H2BA H 0.4757 0.5349 0.3178 0.154 Uiso 0.500(19) 1 calc PR B 40
H2BB H 0.5531 0.4994 0.3167 0.154 Uiso 0.500(19) 1 calc PR B 40
H2BC H 0.4467 0.4397 0.3017 0.154 Uiso 0.500(19) 1 calc PR B 40
C3A C 0.432(2) 0.455(2) 0.2123(11) 0.070(9) Uani 0.500(19) 1 d P B 41
H3AA H 0.3861 0.4768 0.1988 0.106 Uiso 0.500(19) 1 calc PR B 41
H3AB H 0.4283 0.4448 0.2478 0.106 Uiso 0.500(19) 1 calc PR B 41
H3AC H 0.4201 0.4039 0.1932 0.106 Uiso 0.500(19) 1 calc PR B 41
C3B C 0.494(3) 0.455(2) 0.2094(13) 0.082(11) Uani 0.500(19) 1 d P B 40
H3BA H 0.5563 0.4576 0.2100 0.123 Uiso 0.500(19) 1 calc PR B 40
H3BB H 0.4694 0.4640 0.1754 0.123 Uiso 0.500(19) 1 calc PR B 40
H3BC H 0.4544 0.4008 0.2188 0.123 Uiso 0.500(19) 1 calc PR B 40
C4A C 0.3838(17) 0.6931(16) 0.4504(8) 0.121(8) Uani 0.671(9) 1 d P A 16
H4AA H 0.3912 0.7498 0.4581 0.181 Uiso 0.671(9) 1 calc PR A 16
H4AB H 0.4362 0.6840 0.4688 0.181 Uiso 0.671(9) 1 calc PR A 16
H4AC H 0.3267 0.6545 0.4604 0.181 Uiso 0.671(9) 1 calc PR A 16
C4B C 0.324(3) 0.684(2) 0.4252(14) 0.062(10) Uiso 0.329(9) 1 d P A 15
H4BA H 0.3576 0.7395 0.4413 0.092 Uiso 0.329(9) 1 calc PR A 15
H4BB H 0.3418 0.6448 0.4455 0.092 Uiso 0.329(9) 1 calc PR A 15
H4BC H 0.2579 0.6684 0.4225 0.092 Uiso 0.329(9) 1 calc PR A 15
C5A C 0.3797(18) 0.6794(15) 0.3947(9) 0.083(7) Uani 0.671(9) 1 d PD A 16
C5B C 0.3487(18) 0.681(3) 0.372(2) 0.066(16) Uiso 0.329(9) 1 d PD A 15
C6A C 0.3156(15) 0.6209(14) 0.3660(7) 0.055(5) Uani 0.671(9) 1 d P A 16
C6B C 0.289(3) 0.604(3) 0.3408(17) 0.034(10) Uiso 0.329(9) 1 d P A 15
C7A C 0.3160(12) 0.6016(12) 0.3149(9) 0.066(7) Uani 0.671(9) 1 d PD A 16
C7B C 0.301(2) 0.581(2) 0.2925(17) 0.054(14) Uiso 0.329(9) 1 d PD A 15
C8A C 0.2424(17) 0.5221(15) 0.2830(8) 0.121(8) Uani 0.671(9) 1 d P A 16
H8AA H 0.2736 0.4964 0.2645 0.181 Uiso 0.671(9) 1 calc PR A 16
H8AB H 0.2002 0.5375 0.2592 0.181 Uiso 0.671(9) 1 calc PR A 16
H8AC H 0.2076 0.4830 0.3055 0.181 Uiso 0.671(9) 1 calc PR A 16
C8B C 0.249(2) 0.517(2) 0.2523(12) 0.045(8) Uiso 0.329(9) 1 d P A 15
H8BA H 0.2908 0.4977 0.2384 0.067 Uiso 0.329(9) 1 calc PR A 15
H8BB H 0.2193 0.5402 0.2257 0.067 Uiso 0.329(9) 1 calc PR A 15
H8BC H 0.2023 0.4712 0.2657 0.067 Uiso 0.329(9) 1 calc PR A 15
C9A C 0.2299(16) 0.5612(16) 0.3893(12) 0.112(6) Uani 0.671(9) 1 d PU A 16
C9B C 0.1961(12) 0.5318(14) 0.3507(10) 0.047(8) Uiso 0.329(9) 1 d PG A 15
C14B C 0.1152(14) 0.5476(10) 0.3461(8) 0.045(8) Uiso 0.329(9) 1 d PG A 15
H14B H 0.1166 0.5993 0.3359 0.054 Uiso 0.329(9) 1 calc PR A 15
C13B C 0.0322(11) 0.4861(12) 0.3568(8) 0.053(9) Uiso 0.329(9) 1 d PG A 15
H13B H -0.0219 0.4967 0.3538 0.064 Uiso 0.329(9) 1 calc PR A 15
C12B C 0.0302(13) 0.4088(11) 0.3720(8) 0.035(7) Uiso 0.329(9) 1 d PG A 15
C11B C 0.1111(17) 0.3930(12) 0.3766(10) 0.097(15) Uiso 0.329(9) 1 d PG A 15
H11B H 0.1097 0.3413 0.3868 0.117 Uiso 0.329(9) 1 calc PR A 15
C10B C 0.1941(14) 0.4545(16) 0.3659(11) 0.111(17) Uiso 0.329(9) 1 d PG A 15
H10B H 0.2482 0.4439 0.3690 0.133 Uiso 0.329(9) 1 calc PR A 15
C10A C 0.2219(17) 0.4883(16) 0.4067(11) 0.123(6) Uani 0.671(9) 1 d PU A 16
H10A H 0.2655 0.4672 0.3999 0.147 Uiso 0.671(9) 1 calc PR A 16
C11A C 0.1524(19) 0.4394(18) 0.4349(12) 0.148(7) Uani 0.671(9) 1 d PU A 16
H11A H 0.1547 0.3900 0.4473 0.177 Uiso 0.671(9) 1 calc PR A 16
C12A C 0.086(2) 0.460(2) 0.4440(13) 0.170(7) Uani 0.671(9) 1 d PDU A 16
C13A C 0.0871(18) 0.5357(19) 0.4251(12) 0.148(7) Uani 0.671(9) 1 d PU A 16
H13A H 0.0414 0.5549 0.4307 0.178 Uiso 0.671(9) 1 calc PR A 16
C14A C 0.1613(16) 0.5842(16) 0.3964(11) 0.126(6) Uani 0.671(9) 1 d PU A 16
H14A H 0.1603 0.6331 0.3825 0.152 Uiso 0.671(9) 1 calc PR A 16
C15A C 0.2742(14) 0.6922(15) 0.1849(11) 0.051(7) Uani 0.60(3) 1 d P C 18
H15A H 0.2887 0.6448 0.1975 0.061 Uiso 0.60(3) 1 calc PR C 18
C15B C 0.262(2) 0.711(2) 0.1696(12) 0.031(10) Uiso 0.40(3) 1 d P C 17
H15B H 0.2307 0.7281 0.1396 0.037 Uiso 0.40(3) 1 calc PR C 17
C16A C 0.2150(11) 0.6710(14) 0.1288(8) 0.069(8) Uani 0.60(3) 1 d P C 18
H16A H 0.2472 0.6527 0.1064 0.103 Uiso 0.60(3) 1 calc PR C 18
H16B H 0.2075 0.7204 0.1165 0.103 Uiso 0.60(3) 1 calc PR C 18
H16C H 0.1543 0.6271 0.1296 0.103 Uiso 0.60(3) 1 calc PR C 18
C16B C 0.214(5) 0.710(4) 0.214(2) 0.068(16) Uiso 0.40(3) 1 d P C 17
H16D H 0.2137 0.7644 0.2204 0.102 Uiso 0.40(3) 1 calc PR C 17
H16E H 0.2463 0.6957 0.2440 0.102 Uiso 0.40(3) 1 calc PR C 17
H16F H 0.1502 0.6687 0.2067 0.102 Uiso 0.40(3) 1 calc PR C 17
C17A C 0.224(2) 0.722(2) 0.2222(15) 0.069(8) Uani 0.60(3) 1 d P C 18
H17A H 0.2148 0.7705 0.2100 0.103 Uiso 0.60(3) 1 calc PR C 18
H17B H 0.2610 0.7353 0.2558 0.103 Uiso 0.60(3) 1 calc PR C 18
H17C H 0.1635 0.6774 0.2238 0.103 Uiso 0.60(3) 1 calc PR C 18
C17B C 0.253(3) 0.623(3) 0.1591(15) 0.093(15) Uiso 0.40(3) 1 d P C 17
H17D H 0.2990 0.6125 0.1825 0.140 Uiso 0.40(3) 1 calc PR C 17
H17E H 0.2615 0.6161 0.1245 0.140 Uiso 0.40(3) 1 calc PR C 17
H17F H 0.1910 0.5845 0.1635 0.140 Uiso 0.40(3) 1 calc PR C 17
C18 C 0.4558(6) 0.6921(7) 0.0678(4) 0.049(3) Uani 1 1 d . C .
H18 H 0.4285 0.7231 0.0866 0.059 Uiso 1 1 calc R . .
C19 C 0.4345(8) 0.6103(9) 0.0888(6) 0.096(5) Uani 1 1 d . . .
H19A H 0.4614 0.6179 0.1245 0.144 Uiso 1 1 calc R . .
H19B H 0.4605 0.5789 0.0707 0.144 Uiso 1 1 calc R . .
H19C H 0.3676 0.5801 0.0850 0.144 Uiso 1 1 calc R . .
C20 C 0.4182(8) 0.6876(8) 0.0117(4) 0.070(4) Uani 1 1 d . . .
H20A H 0.4480 0.6613 -0.0077 0.104 Uiso 1 1 calc R . .
H20B H 0.4310 0.7434 0.0010 0.104 Uiso 1 1 calc R . .
H20C H 0.3516 0.6551 0.0057 0.104 Uiso 1 1 calc R . .
C21 C 0.6470(7) 0.9113(9) 0.0287(3) 0.070(4) Uani 1 1 d D C .
H21 H 0.6218 0.8505 0.0203 0.084 Uiso 1 1 calc R . .
C22 C 0.5640(9) 0.9291(8) 0.0153(5) 0.086(5) Uani 1 1 d D . .
H22A H 0.5796 0.9876 0.0238 0.129 Uiso 1 1 calc R . .
H22B H 0.5163 0.8952 0.0342 0.129 Uiso 1 1 calc R . .
H22C H 0.5412 0.9164 -0.0208 0.129 Uiso 1 1 calc R . .
C23 C 0.7345(10) 0.9409(10) 0.0065(5) 0.108(5) Uani 1 1 d DU . .
H23A H 0.7695 0.9078 0.0176 0.161 Uiso 1 1 calc R . .
H23B H 0.7716 0.9990 0.0177 0.161 Uiso 1 1 calc R . .
H23C H 0.7192 0.9354 -0.0303 0.161 Uiso 1 1 calc R . .
C24 C 0.9711(7) 0.6597(8) 0.1338(5) 0.068(4) Uani 1 1 d . . .
H24A H 1.0131 0.7042 0.1585 0.102 Uiso 1 1 calc R . .
H24B H 0.9867 0.6732 0.1002 0.102 Uiso 1 1 calc R . .
H24C H 0.9771 0.6081 0.1423 0.102 Uiso 1 1 calc R . .
C25 C 0.8704(7) 0.6498(7) 0.1343(4) 0.049(3) Uani 1 1 d . C .
C26 C 0.7969(6) 0.5843(6) 0.1038(3) 0.037(2) Uani 1 1 d . . .
C27 C 0.7045(7) 0.5681(6) 0.1111(4) 0.039(2) Uani 1 1 d . . .
C28 C 0.6240(7) 0.4882(6) 0.0876(4) 0.050(3) Uani 1 1 d . . .
H28A H 0.5656 0.4927 0.0896 0.076 Uiso 1 1 calc R . .
H28B H 0.6269 0.4414 0.1060 0.076 Uiso 1 1 calc R . .
H28C H 0.6285 0.4797 0.0523 0.076 Uiso 1 1 calc R . .
C29 C 0.8175(6) 0.5293(6) 0.0686(4) 0.039(2) Uani 1 1 d . . .
C30 C 0.8362(8) 0.4625(7) 0.0863(4) 0.063(3) Uani 1 1 d . . .
H30 H 0.8295 0.4488 0.1199 0.076 Uiso 1 1 calc R . .
C31 C 0.8648(8) 0.4145(8) 0.0561(6) 0.069(4) Uani 1 1 d . . .
H31 H 0.8760 0.3690 0.0692 0.083 Uiso 1 1 calc R . .
C32 C 0.8764(7) 0.4346(7) 0.0072(6) 0.067(4) Uani 1 1 d . . .
C33 C 0.8545(8) 0.4998(7) -0.0127(5) 0.060(3) Uani 1 1 d . . .
H33 H 0.8593 0.5124 -0.0467 0.072 Uiso 1 1 calc R . .
C34 C 0.8253(7) 0.5458(6) 0.0187(4) 0.045(3) Uani 1 1 d . . .
H34 H 0.8106 0.5894 0.0053 0.054 Uiso 1 1 calc R . .
C35 C 0.9856(9) 0.7204(9) 0.2820(5) 0.075(4) Uani 1 1 d . C .
H35 H 1.0058 0.7423 0.2497 0.090 Uiso 1 1 calc R . .
C36 C 0.9301(12) 0.6235(9) 0.2726(6) 0.117(6) Uani 1 1 d . . .
H36A H 0.8661 0.6114 0.2578 0.175 Uiso 1 1 calc R . .
H36B H 0.9317 0.5978 0.3047 0.175 Uiso 1 1 calc R . .
H36C H 0.9583 0.6016 0.2496 0.175 Uiso 1 1 calc R . .
C37 C 1.0703(8) 0.7466(9) 0.3222(5) 0.085(4) Uani 1 1 d . . .
H37A H 1.0534 0.7202 0.3532 0.127 Uiso 1 1 calc R . .
H37B H 1.0962 0.8066 0.3287 0.127 Uiso 1 1 calc R . .
H37C H 1.1161 0.7299 0.3107 0.127 Uiso 1 1 calc R . .
C38 C 0.8169(9) 0.7173(7) 0.3877(4) 0.067(4) Uani 1 1 d D C .
H38 H 0.7719 0.7199 0.4090 0.081 Uiso 1 1 calc R . .
C39 C 0.7633(13) 0.6283(8) 0.3763(8) 0.180(8) Uani 1 1 d D . .
H39A H 0.8032 0.6027 0.3666 0.269 Uiso 1 1 calc R . .
H39B H 0.7126 0.6194 0.3486 0.269 Uiso 1 1 calc R . .
H39C H 0.7384 0.6036 0.4061 0.269 Uiso 1 1 calc R . .
C40 C 0.8944(13) 0.7659(11) 0.4273(7) 0.180(8) Uani 1 1 d D . .
H40A H 0.8800 0.8081 0.4434 0.269 Uiso 1 1 calc R . .
H40B H 0.9501 0.7925 0.4124 0.269 Uiso 1 1 calc R . .
H40C H 0.9045 0.7293 0.4525 0.269 Uiso 1 1 calc R . .
C41 C 0.6958(11) 0.8327(9) 0.4716(4) 0.081(4) Uani 1 1 d . C .
H41 H 0.7614 0.8732 0.4774 0.097 Uiso 1 1 calc R . .
C42 C 0.6830(12) 0.7734(10) 0.5126(4) 0.108(6) Uani 1 1 d . . .
H42A H 0.7278 0.7482 0.5135 0.162 Uiso 1 1 calc R . .
H42B H 0.6205 0.7302 0.5058 0.162 Uiso 1 1 calc R . .
H42C H 0.6924 0.8031 0.5451 0.162 Uiso 1 1 calc R . .
C43 C 0.6335(12) 0.8814(11) 0.4706(6) 0.114(6) Uani 1 1 d . . .
H43A H 0.5688 0.8427 0.4649 0.171 Uiso 1 1 calc R . .
H43B H 0.6447 0.9188 0.4433 0.171 Uiso 1 1 calc R . .
H43C H 0.6477 0.9133 0.5028 0.171 Uiso 1 1 calc R . .
C44 C 1.0107(10) 0.9078(11) 0.1016(6) 0.100(3) Uani 1 1 d D C .
H44 H 0.9669 0.8575 0.0802 0.120 Uiso 1 1 calc R . .
C45 C 1.0101(10) 0.9639(10) 0.0605(5) 0.100(3) Uani 1 1 d . . .
H45A H 1.0498 1.0208 0.0730 0.150 Uiso 1 1 calc R . .
H45B H 0.9471 0.9594 0.0495 0.150 Uiso 1 1 calc R . .
H45C H 1.0331 0.9482 0.0321 0.150 Uiso 1 1 calc R . .
C46 C 1.0833(9) 0.8753(10) 0.1115(5) 0.100(3) Uani 1 1 d D . .
H46A H 1.0623 0.8268 0.1311 0.150 Uiso 1 1 calc R . .
H46B H 1.1393 0.9179 0.1304 0.150 Uiso 1 1 calc R . .
H46C H 1.0963 0.8599 0.0794 0.150 Uiso 1 1 calc R . .
C47A C 0.920(2) 1.3424(7) 0.2597(8) 0.113(8) Uani 0.614(19) 1 d PD C 28
H47A H 0.8637 1.3543 0.2592 0.135 Uiso 0.614(19) 1 calc PR C 28
C47B C 0.913(3) 1.318(2) 0.2173(13) 0.093(13) Uiso 0.386(19) 1 d PD C 27
H47B H 0.8979 1.2884 0.1832 0.112 Uiso 0.386(19) 1 calc PR C 27
C48A C 0.961(2) 1.3879(14) 0.2176(8) 0.113(8) Uani 0.614(19) 1 d PD C 28
H48A H 0.9139 1.3750 0.1876 0.169 Uiso 0.614(19) 1 calc PR C 28
H48B H 1.0103 1.3716 0.2105 0.169 Uiso 0.614(19) 1 calc PR C 28
H48C H 0.9870 1.4473 0.2268 0.169 Uiso 0.614(19) 1 calc PR C 28
C48B C 1.016(3) 1.358(3) 0.230(2) 0.129(19) Uiso 0.386(19) 1 d P C 27
H48D H 1.0434 1.3319 0.2091 0.194 Uiso 0.386(19) 1 calc PR C 27
H48E H 1.0353 1.3521 0.2657 0.194 Uiso 0.386(19) 1 calc PR C 27
H48F H 1.0370 1.4168 0.2242 0.194 Uiso 0.386(19) 1 calc PR C 27
C49A C 0.969(2) 1.3680(14) 0.3132(9) 0.113(8) Uani 0.614(19) 1 d P C 28
H49A H 1.0249 1.3572 0.3179 0.169 Uiso 0.614(19) 1 calc PR C 28
H49B H 0.9282 1.3363 0.3363 0.169 Uiso 0.614(19) 1 calc PR C 28
H49C H 0.9851 1.4269 0.3202 0.169 Uiso 0.614(19) 1 calc PR C 28
C49B C 0.858(4) 1.366(3) 0.216(2) 0.15(2) Uiso 0.386(19) 1 d P C 27
H49D H 0.8988 1.4240 0.2263 0.218 Uiso 0.386(19) 1 calc PR C 27
H49E H 0.8141 1.3455 0.2394 0.218 Uiso 0.386(19) 1 calc PR C 27
H49F H 0.8250 1.3625 0.1820 0.218 Uiso 0.386(19) 1 calc PR C 27
C50 C 1.2172(6) 1.1376(7) 0.1553(4) 0.048(3) Uani 1 1 d . . .
H50A H 1.2193 1.1137 0.1229 0.072 Uiso 1 1 calc R . .
H50B H 1.2188 1.0996 0.1815 0.072 Uiso 1 1 calc R . .
H50C H 1.2704 1.1902 0.1638 0.072 Uiso 1 1 calc R . .
C51 C 1.1286(6) 1.1519(6) 0.1519(3) 0.033(2) Uani 1 1 d . C .
C52 C 1.1152(6) 1.2112(6) 0.1201(3) 0.029(2) Uani 1 1 d . . .
C53 C 1.0414(7) 1.2335(7) 0.1228(4) 0.046(3) Uani 1 1 d . . .
C54 C 1.0331(10) 1.3065(10) 0.0953(6) 0.110(6) Uani 1 1 d . . .
H54A H 1.0829 1.3579 0.1106 0.165 Uiso 1 1 calc R . .
H54B H 0.9736 1.3084 0.0979 0.165 Uiso 1 1 calc R . .
H54C H 1.0374 1.2998 0.0598 0.165 Uiso 1 1 calc R . .
C55 C 1.1841(6) 1.2548(6) 0.0858(3) 0.030(2) Uani 1 1 d . . .
C56 C 1.2653(6) 1.3264(6) 0.1033(4) 0.042(3) Uani 1 1 d . . .
H56 H 1.2752 1.3491 0.1367 0.051 Uiso 1 1 calc R . .
C57 C 1.3307(6) 1.3642(6) 0.0721(3) 0.042(2) Uani 1 1 d D . .
H57 H 1.3833 1.4126 0.0846 0.050 Uiso 1 1 calc R . .
C58 C 1.3197(6) 1.3314(6) 0.0228(3) 0.036(2) Uani 1 1 d D . .
C59 C 1.2396(7) 1.2617(6) 0.0042(3) 0.039(2) Uani 1 1 d . . .
H59 H 1.2299 1.2400 -0.0295 0.047 Uiso 1 1 calc R . .
C60 C 1.1733(6) 1.2237(6) 0.0356(3) 0.037(2) Uani 1 1 d . . .
H60 H 1.1201 1.1760 0.0226 0.044 Uiso 1 1 calc R . .
C61A C 0.730(3) 1.1658(16) 0.0711(8) 0.107(7) Uani 0.586(14) 1 d PU C 32
H61A H 0.6629 1.1296 0.0604 0.129 Uiso 0.586(14) 1 calc PR C 32
C61B C 0.7998(15) 1.1664(14) 0.0544(9) 0.035(4) Uiso 0.414(14) 1 d P C 31
H61B H 0.8390 1.2154 0.0782 0.042 Uiso 0.414(14) 1 calc PR C 31
C62A C 0.711(2) 1.2084(15) 0.1019(8) 0.107(7) Uani 0.586(14) 1 d PU C 32
H62A H 0.7621 1.2316 0.1298 0.161 Uiso 0.586(14) 1 calc PR C 32
H62B H 0.6551 1.1734 0.1150 0.161 Uiso 0.586(14) 1 calc PR C 32
H62C H 0.6998 1.2533 0.0848 0.161 Uiso 0.586(14) 1 calc PR C 32
C62B C 0.8646(15) 1.1427(14) 0.0244(8) 0.035(4) Uiso 0.414(14) 1 d P C 31
H62D H 0.8268 1.0988 -0.0017 0.053 Uiso 0.414(14) 1 calc PR C 31
H62E H 0.9040 1.1234 0.0475 0.053 Uiso 0.414(14) 1 calc PR C 31
H62F H 0.9030 1.1912 0.0086 0.053 Uiso 0.414(14) 1 calc PR C 31
C63A C 0.742(3) 1.184(2) 0.0160(13) 0.107(7) Uani 0.586(14) 1 d PU C 32
H63A H 0.7003 1.1355 -0.0063 0.161 Uiso 0.586(14) 1 calc PR C 32
H63B H 0.8058 1.1953 0.0123 0.161 Uiso 0.586(14) 1 calc PR C 32
H63C H 0.7280 1.2314 0.0071 0.161 Uiso 0.586(14) 1 calc PR C 32
C63B C 0.730(2) 1.187(2) 0.0212(14) 0.035(4) Uiso 0.414(14) 1 d P C 31
H63D H 0.6929 1.2026 0.0418 0.053 Uiso 0.414(14) 1 calc PR C 31
H63E H 0.6902 1.1395 -0.0018 0.053 Uiso 0.414(14) 1 calc PR C 31
H63F H 0.7614 1.2338 0.0017 0.053 Uiso 0.414(14) 1 calc PR C 31
C64A C 0.5405(12) 1.2005(11) 0.1947(8) 0.067(6) Uani 0.637(13) 1 d P A 39
H64A H 0.6048 1.2416 0.2065 0.081 Uiso 0.637(13) 1 calc PR A 39
C64B C 0.5734(17) 1.1826(16) 0.1439(10) 0.037(7) Uiso 0.363(13) 1 d P A 38
H64B H 0.5625 1.1493 0.1117 0.044 Uiso 0.363(13) 1 calc PR A 38
C65A C 0.4798(14) 1.1997(14) 0.2381(9) 0.090(8) Uani 0.637(13) 1 d P A 39
H65A H 0.5001 1.1758 0.2679 0.135 Uiso 0.637(13) 1 calc PR A 39
H65B H 0.4147 1.1665 0.2255 0.135 Uiso 0.637(13) 1 calc PR A 39
H65C H 0.4882 1.2562 0.2472 0.135 Uiso 0.637(13) 1 calc PR A 39
C65B C 0.672(2) 1.2405(19) 0.1549(12) 0.059(9) Uiso 0.363(13) 1 d P A 38
H65D H 0.7108 1.2098 0.1533 0.089 Uiso 0.363(13) 1 calc PR A 38
H65E H 0.6852 1.2677 0.1886 0.089 Uiso 0.363(13) 1 calc PR A 38
H65F H 0.6844 1.2821 0.1300 0.089 Uiso 0.363(13) 1 calc PR A 38
C66 C 0.504(4) 1.227(4) 0.143(2) 0.13(2) Uani 0.637(13) 1 d P A 39
H66A H 0.4410 1.1875 0.1305 0.189 Uiso 0.637(13) 1 calc PR A 39
H66B H 0.5438 1.2272 0.1184 0.189 Uiso 0.637(13) 1 calc PR A 39
H66C H 0.5049 1.2821 0.1475 0.189 Uiso 0.637(13) 1 calc PR A 39
C67 C 0.3705(7) 0.9434(8) 0.1655(4) 0.062(3) Uani 1 1 d D C .
H67 H 0.3281 0.8837 0.1620 0.075 Uiso 1 1 calc R . .
C68 C 0.3293(10) 0.9783(11) 0.2002(5) 0.121(7) Uani 1 1 d D . .
H68A H 0.3693 1.0365 0.2093 0.181 Uiso 1 1 calc R . .
H68B H 0.3228 0.9478 0.2306 0.181 Uiso 1 1 calc R . .
H68C H 0.2686 0.9738 0.1836 0.181 Uiso 1 1 calc R . .
C69 C 0.3718(10) 0.9640(11) 0.1127(4) 0.109(6) Uani 1 1 d D . .
H69A H 0.3920 0.9275 0.0949 0.164 Uiso 1 1 calc R . .
H69B H 0.4144 1.0214 0.1114 0.164 Uiso 1 1 calc R . .
H69C H 0.3098 0.9569 0.0967 0.164 Uiso 1 1 calc R . .
C70 C 0.5618(16) 1.1843(10) 0.4390(7) 0.163(7) Uani 1 1 d U . .
H70A H 0.6069 1.2049 0.4700 0.245 Uiso 1 1 calc R . .
H70B H 0.5296 1.1243 0.4388 0.245 Uiso 1 1 calc R . .
H70C H 0.5172 1.2097 0.4375 0.245 Uiso 1 1 calc R . .
C71 C 0.6126(13) 1.2065(10) 0.3924(6) 0.113(6) Uani 1 1 d . A .
C72 C 0.6342(12) 1.2873(8) 0.3720(6) 0.108(6) Uani 1 1 d D . .
C73 C 0.6821(9) 1.2968(8) 0.3301(5) 0.064(3) Uani 1 1 d . C .
C74 C 0.7148(16) 1.3833(10) 0.3095(7) 0.163(7) Uani 1 1 d . . .
H74A H 0.6811 1.3799 0.2755 0.245 Uiso 1 1 calc R D .
H74B H 0.7809 1.4038 0.3084 0.245 Uiso 1 1 calc R . .
H74C H 0.7032 1.4211 0.3315 0.245 Uiso 1 1 calc R . .
C77A C 0.4961(13) 1.4298(13) 0.3695(7) 0.132(6) Uani 0.570(11) 1 d PG D 30
H77A H 0.4457 1.4375 0.3502 0.158 Uiso 0.570(11) 1 calc PR D 30
C76A C 0.5181(13) 1.3630(12) 0.3562(7) 0.132(6) Uani 0.570(11) 1 d PG D 30
H76A H 0.4824 1.3259 0.3282 0.158 Uiso 0.570(11) 1 calc PR D 30
C75A C 0.5934(15) 1.3515(12) 0.3850(8) 0.132(6) Uani 0.570(11) 1 d PGD D 30
C80A C 0.6468(13) 1.4070(14) 0.4270(7) 0.132(6) Uani 0.570(11) 1 d PG D 30
H80A H 0.6972 1.3993 0.4462 0.158 Uiso 0.570(11) 1 calc PR D 30
C79A C 0.6248(13) 1.4739(12) 0.4402(7) 0.132(6) Uani 0.570(11) 1 d PG D 30
H79A H 0.6605 1.5110 0.4683 0.158 Uiso 0.570(11) 1 calc PR D 30
C78A C 0.5494(15) 1.4853(11) 0.4115(8) 0.132(6) Uani 0.570(11) 1 d PGD D 30
C78B C 0.654(2) 1.4878(14) 0.4735(9) 0.112(6) Uani 0.430(11) 1 d PGU D 29
C77B C 0.5730(17) 1.4341(17) 0.4418(10) 0.112(6) Uani 0.430(11) 1 d PGU D 29
H77B H 0.5171 1.4412 0.4412 0.134 Uiso 0.430(11) 1 calc PR D 29
C76B C 0.5752(18) 1.3698(15) 0.4111(9) 0.112(6) Uani 0.430(11) 1 d PGU D 29
H76B H 0.5208 1.3338 0.3899 0.134 Uiso 0.430(11) 1 calc PR D 29
C75B C 0.659(2) 1.3591(14) 0.4121(9) 0.112(6) Uani 0.430(11) 1 d PGU D 29
C80B C 0.7399(18) 1.4128(17) 0.4438(10) 0.112(6) Uani 0.430(11) 1 d PGU D 29
H80B H 0.7957 1.4056 0.4444 0.134 Uiso 0.430(11) 1 calc PR D 29
C79B C 0.7377(18) 1.4771(15) 0.4745(9) 0.112(6) Uani 0.430(11) 1 d PGU D 29
H79B H 0.7921 1.5130 0.4957 0.134 Uiso 0.430(11) 1 calc PR D 29
C81 C 0.7909(10) 1.1125(9) 0.4695(4) 0.080(4) Uani 1 1 d . C .
H81 H 0.7221 1.0878 0.4640 0.096 Uiso 1 1 calc R . .
C82 C 0.8267(12) 1.2100(9) 0.4687(6) 0.122(7) Uani 1 1 d . . .
H82A H 0.8123 1.2247 0.4345 0.183 Uiso 1 1 calc R . .
H82B H 0.8934 1.2350 0.4799 0.183 Uiso 1 1 calc R . .
H82C H 0.7964 1.2303 0.4914 0.183 Uiso 1 1 calc R . .
C83 C 0.8282(9) 1.0869(9) 0.5209(4) 0.088(5) Uani 1 1 d . . .
H83A H 0.8956 1.1102 0.5262 0.132 Uiso 1 1 calc R . .
H83B H 0.8049 1.0267 0.5205 0.132 Uiso 1 1 calc R . .
H83C H 0.8074 1.1078 0.5483 0.132 Uiso 1 1 calc R . .
C84 C 1.0248(7) 1.1059(8) 0.4018(4) 0.059(3) Uani 1 1 d . C .
H84 H 1.0810 1.1135 0.3869 0.071 Uiso 1 1 calc R . .
C85 C 1.0352(10) 1.1918(9) 0.4200(5) 0.105(6) Uani 1 1 d . . .
H85A H 0.9862 1.1865 0.4393 0.157 Uiso 1 1 calc R . .
H85B H 1.0308 1.2239 0.3909 0.157 Uiso 1 1 calc R . .
H85C H 1.0952 1.2199 0.4414 0.157 Uiso 1 1 calc R . .
C86 C 1.0176(8) 1.0450(10) 0.4408(4) 0.095(5) Uani 1 1 d . . .
H86A H 1.0149 0.9936 0.4253 0.143 Uiso 1 1 calc R . .
H86B H 0.9617 1.0339 0.4553 0.143 Uiso 1 1 calc R . .
H86C H 1.0716 1.0675 0.4674 0.143 Uiso 1 1 calc R . .
C87 C 1.1419(8) 1.0115(8) 0.3108(5) 0.074(4) Uani 1 1 d . C .
H87 H 1.1306 0.9774 0.3405 0.089 Uiso 1 1 calc R . .
C88 C 1.2414(9) 1.0749(10) 0.3203(6) 0.110(4) Uani 1 1 d . . .
H88A H 1.2592 1.0943 0.3560 0.165 Uiso 1 1 calc R . .
H88B H 1.2469 1.1217 0.2998 0.165 Uiso 1 1 calc R . .
H88C H 1.2820 1.0495 0.3113 0.165 Uiso 1 1 calc R . .
C89 C 1.1216(10) 0.9525(10) 0.2623(6) 0.110(4) Uani 1 1 d . . .
H89A H 1.1176 0.9826 0.2322 0.165 Uiso 1 1 calc R . .
H89B H 1.0632 0.9050 0.2619 0.165 Uiso 1 1 calc R . .
H89C H 1.1713 0.9334 0.2627 0.165 Uiso 1 1 calc R . .
C90 C 0.4084(9) 0.9462(12) 0.3841(4) 0.120(7) Uani 1 1 d D C .
H90 H 0.4037 0.9993 0.3748 0.144 Uiso 1 1 calc R . .
C91 C 0.4219(9) 0.9516(11) 0.4394(4) 0.113(6) Uani 1 1 d D . .
H91A H 0.4819 0.9954 0.4526 0.169 Uiso 1 1 calc R . .
H91B H 0.4198 0.8989 0.4516 0.169 Uiso 1 1 calc R . .
H91C H 0.3731 0.9639 0.4507 0.169 Uiso 1 1 calc R . .
C92 C 0.3186(8) 0.8802(11) 0.3576(5) 0.106(6) Uani 1 1 d . . .
H92A H 0.3204 0.8258 0.3618 0.159 Uiso 1 1 calc R . .
H92B H 0.3103 0.8894 0.3217 0.159 Uiso 1 1 calc R . .
H92C H 0.2673 0.8826 0.3722 0.159 Uiso 1 1 calc R . .
C93 C 0.1760(9) 0.2523(10) 0.2972(6) 0.112(6) Uani 1 1 d . . .
H93A H 0.1571 0.1923 0.2904 0.134 Uiso 1 1 calc R . .
H93B H 0.1198 0.2626 0.2984 0.134 Uiso 1 1 calc R . .
Cl1 Cl 0.2505(4) 0.2852(4) 0.35637(18) 0.1407(19) Uani 1 1 d . . .
Cl2 Cl 0.2298(5) 0.3039(3) 0.24934(17) 0.191(3) Uani 1 1 d . . .
N1A N 0.0123(15) 0.4211(15) 0.4734(9) 0.170(7) Uani 0.671(9) 1 d PD A 16
H1AB H 0.0083 0.3761 0.4884 0.204 Uiso 0.671(9) 1 calc PR A 16
H1AC H -0.0278 0.4426 0.4762 0.204 Uiso 0.671(9) 1 calc PR A 16
N1B N -0.056(2) 0.3490(19) 0.3814(11) 0.073(9) Uiso 0.329(9) 1 d P A 15
H1BB H -0.0599 0.3001 0.3904 0.087 Uiso 0.329(9) 1 calc PR A 15
H1BC H -0.1043 0.3610 0.3782 0.087 Uiso 0.329(9) 1 calc PR A 15
N2 N 0.9085(8) 0.3868(6) -0.0231(5) 0.096(4) Uani 1 1 d . . .
H2A H 0.9203 0.3457 -0.0104 0.115 Uiso 1 1 calc R . .
H2B H 0.9161 0.3989 -0.0541 0.115 Uiso 1 1 calc R . .
N3 N 1.3865(5) 1.3713(5) -0.0084(3) 0.048(2) Uani 1 1 d . . .
H3A H 1.4346 1.4164 0.0032 0.058 Uiso 1 1 calc R . .
H3B H 1.3795 1.3507 -0.0392 0.058 Uiso 1 1 calc R . .
N4A N 0.5278(17) 1.5581(12) 0.4179(9) 0.132(6) Uani 0.570(11) 1 d PD D 30
H4AD H 0.5626 1.5979 0.4408 0.158 Uiso 0.570(11) 1 calc PR D 30
H4AE H 0.4801 1.5616 0.3989 0.158 Uiso 0.570(11) 1 calc PR D 30
N4B N 0.643(4) 1.552(2) 0.5021(16) 0.21(2) Uani 0.430(11) 1 d PU D 29
H4BD H 0.5889 1.5551 0.4989 0.255 Uiso 0.430(11) 1 calc PR D 29
H4BE H 0.6899 1.5879 0.5226 0.255 Uiso 0.430(11) 1 calc PR D 29
O1 O 0.7175(4) 0.8310(4) 0.2787(2) 0.0292(14) Uani 1 1 d . . .
O2 O 0.7333(3) 0.9192(4) 0.18094(19) 0.0256(13) Uani 1 1 d . . .
O3 O 0.6035(4) 0.9335(4) 0.2452(2) 0.0302(14) Uani 1 1 d . . .
O4 O 0.8099(4) 1.0150(4) 0.2842(2) 0.0280(13) Uani 1 1 d . . .
O5 O 0.6352(4) 0.7391(4) 0.1801(2) 0.0303(14) Uani 1 1 d . . .
O6 O 0.5191(4) 0.7518(4) 0.2382(2) 0.0355(15) Uani 1 1 d . . .
O7 O 0.5914(4) 0.7133(4) 0.3194(2) 0.0389(16) Uani 1 1 d . . .
O8 O 0.7349(4) 0.6972(4) 0.2472(2) 0.0352(15) Uani 1 1 d . . .
O9 O 0.5439(4) 0.5960(4) 0.2357(2) 0.0416(16) Uani 1 1 d . . .
O10 O 0.4506(4) 0.8403(4) 0.2786(2) 0.0405(16) Uani 1 1 d . . .
O11 O 0.5937(4) 0.8551(4) 0.3406(2) 0.0401(16) Uani 1 1 d . . .
O12 O 0.3830(5) 0.6461(5) 0.2852(3) 0.067(2) Uani 1 1 d D . .
O13 O 0.4422(7) 0.7355(6) 0.3716(3) 0.093(3) Uani 1 1 d D A .
O14 O 0.3583(4) 0.7644(4) 0.1789(2) 0.0436(17) Uani 1 1 d . . .
O15 O 0.4577(4) 0.9412(4) 0.1903(2) 0.0358(15) Uani 1 1 d . . .
O16 O 0.5389(4) 0.8349(4) 0.1518(2) 0.0332(15) Uani 1 1 d . . .
O17 O 0.6723(4) 0.9166(4) 0.08484(19) 0.0305(14) Uani 1 1 d D . .
O18 O 0.7582(4) 0.8080(4) 0.1253(2) 0.0309(14) Uani 1 1 d . . .
O19 O 0.5556(4) 0.7381(4) 0.0758(2) 0.0344(15) Uani 1 1 d . . .
O20 O 0.8460(4) 0.8271(4) 0.2151(2) 0.0279(14) Uani 1 1 d . . .
O21 O 0.8606(4) 0.7016(4) 0.1649(3) 0.0469(18) Uani 1 1 d . . .
O22 O 0.6819(4) 0.6169(4) 0.1382(2) 0.0353(15) Uani 1 1 d . A .
O23 O 0.9127(4) 0.9127(4) 0.3077(2) 0.0341(15) Uani 1 1 d . . .
O24 O 0.7901(4) 0.7684(4) 0.3518(2) 0.0374(15) Uani 1 1 d . . .
O25 O 0.9263(4) 0.7570(4) 0.2950(2) 0.0399(16) Uani 1 1 d . . .
O26 O 0.7791(4) 0.9285(4) 0.3742(2) 0.0381(16) Uani 1 1 d . . .
O27 O 0.6764(5) 0.7887(4) 0.4226(2) 0.0487(18) Uani 1 1 d . . .
O28 O 0.9306(4) 0.9915(4) 0.2198(2) 0.0285(14) Uani 1 1 d . . .
O29 O 0.8643(4) 1.0116(4) 0.13165(19) 0.0265(13) Uani 1 1 d . . .
O30 O 0.9520(4) 0.8995(4) 0.1344(2) 0.0301(14) Uani 1 1 d . . .
O31 O 0.9589(4) 1.1333(4) 0.2597(2) 0.0322(14) Uani 1 1 d . . .
O32 O 0.8212(4) 1.0993(4) 0.1898(2) 0.0291(14) Uani 1 1 d . . .
O33 O 0.7041(4) 1.1135(4) 0.2476(2) 0.0329(14) Uani 1 1 d . . .
O34 O 0.8147(4) 1.1485(4) 0.3309(2) 0.0380(15) Uani 1 1 d . . .
O35 O 0.8831(4) 1.2545(4) 0.2527(2) 0.0410(16) Uani 1 1 d D . .
O36 O 1.0712(4) 1.1097(4) 0.1808(2) 0.0354(15) Uani 1 1 d . . .
O37 O 0.9757(4) 1.1974(4) 0.1500(3) 0.0461(18) Uani 1 1 d . A .
O38 O 0.7504(4) 1.0967(4) 0.0843(2) 0.0334(15) Uani 1 1 d . . .
O39 O 0.6349(4) 1.0233(4) 0.1561(2) 0.0303(14) Uani 1 1 d . . .
O40 O 0.5556(4) 1.0445(4) 0.2834(2) 0.0399(16) Uani 1 1 d . . .
O41 O 0.5443(4) 1.1217(4) 0.1876(2) 0.0433(17) Uani 1 1 d . . .
O42 O 0.6959(5) 1.2405(4) 0.3059(2) 0.0494(18) Uani 1 1 d . . .
O43 O 0.6324(6) 1.1451(5) 0.3778(3) 0.074(3) Uani 1 1 d . A .
O44 O 0.6776(4) 1.0202(4) 0.3459(2) 0.0356(15) Uani 1 1 d . . .
O45 O 0.8220(5) 1.0817(4) 0.4297(2) 0.0474(18) Uani 1 1 d . . .
O46 O 0.9450(4) 1.0711(4) 0.3604(2) 0.0336(15) Uani 1 1 d . . .
O47 O 1.0793(4) 1.0539(4) 0.3050(2) 0.0376(15) Uani 1 1 d . . .
O48 O 0.4844(4) 0.9473(4) 0.3639(2) 0.0483(18) Uani 1 1 d . . .
Ti1 Ti 0.71612(10) 0.92474(10) 0.24718(5) 0.0260(4) Uani 1 1 d . . .
Ti2 Ti 0.61379(11) 0.70373(11) 0.24919(6) 0.0351(4) Uani 1 1 d . A .
Ti3 Ti 0.49486(12) 0.75597(12) 0.30651(7) 0.0423(5) Uani 1 1 d . A .
Ti4 Ti 0.47475(10) 0.83352(11) 0.20512(6) 0.0354(4) Uani 1 1 d . A .
Ti5 Ti 0.63013(10) 0.81635(11) 0.12731(6) 0.0289(4) Uani 1 1 d . A .
Ti6 Ti 0.75143(11) 0.72886(11) 0.17825(6) 0.0318(4) Uani 1 1 d . A .
Ti7 Ti 0.84171(11) 0.80199(11) 0.28663(6) 0.0322(4) Uani 1 1 d . A .
Ti8 Ti 0.69731(12) 0.82040(11) 0.35960(6) 0.0374(4) Uani 1 1 d . A .
Ti9 Ti 0.86038(10) 0.90818(10) 0.16172(6) 0.0268(4) Uani 1 1 d . A .
Ti10 Ti 0.84077(11) 1.14520(11) 0.26103(6) 0.0326(4) Uani 1 1 d . A .
Ti11 Ti 0.93859(10) 1.09275(10) 0.18862(6) 0.0300(4) Uani 1 1 d . A .
Ti12 Ti 0.73780(10) 1.02282(10) 0.13192(6) 0.0277(4) Uani 1 1 d . A .
Ti13 Ti 0.58157(11) 1.04108(11) 0.20904(6) 0.0337(4) Uani 1 1 d . A .
Ti14 Ti 0.68012(12) 1.12106(12) 0.31553(6) 0.0395(5) Uani 1 1 d . A .
Ti15 Ti 0.80960(12) 1.04127(11) 0.36601(6) 0.0365(4) Uani 1 1 d . A .
Ti16 Ti 0.95366(11) 1.02180(11) 0.29295(6) 0.0316(4) Uani 1 1 d . A .
Ti17 Ti 0.54948(12) 0.94182(12) 0.31594(6) 0.0382(4) Uani 1 1 d . A .

loop_
_atom_site_aniso_label
_atom_site_aniso_U_11
_atom_site_aniso_U_22
_atom_site_aniso_U_33
_atom_site_aniso_U_23
_atom_site_aniso_U_13
_atom_site_aniso_U_12
C1A 0.071(18) 0.06(2) 0.045(17) 0.020(15) 0.022(13) 0.017(16)
C1B 0.21(4) 0.030(17) 0.051(18) 0.008(14) 0.01(2) 0.01(2)
C2A 0.08(2) 0.047(17) 0.14(3) 0.025(17) 0.016(19) 0.022(15)
C2B 0.15(3) 0.07(2) 0.08(2) 0.011(16) 0.05(2) 0.018(19)
C3A 0.055(18) 0.07(2) 0.067(18) -0.010(14) 0.025(15) -0.006(16)
C3B 0.11(3) 0.05(2) 0.09(2) 0.012(18) 0.04(2) 0.02(2)
C4A 0.101(13) 0.112(14) 0.064(11) -0.015(10) 0.031(10) -0.053(11)
C5A 0.095(17) 0.096(19) 0.051(14) 0.011(14) 0.046(14) 0.020(16)
C6A 0.067(13) 0.075(15) 0.022(10) 0.012(11) 0.018(10) 0.024(12)
C7A 0.036(12) 0.036(11) 0.10(2) -0.018(14) -0.009(14) -0.003(9)
C8A 0.101(13) 0.112(14) 0.064(11) -0.015(10) 0.031(10) -0.053(11)
C9A 0.080(10) 0.089(10) 0.168(13) 0.035(10) 0.086(10) 0.012(9)
C10A 0.098(10) 0.091(10) 0.171(14) 0.035(10) 0.088(10) 0.006(9)
C11A 0.114(11) 0.113(11) 0.182(14) 0.040(10) 0.083(10) -0.012(9)
C12A 0.118(10) 0.139(10) 0.194(13) 0.047(9) 0.074(9) -0.028(9)
C13A 0.098(10) 0.131(11) 0.185(14) 0.038(10) 0.079(10) -0.007(9)
C14A 0.084(10) 0.110(11) 0.175(14) 0.038(10) 0.082(10) 0.007(9)
C15A 0.030(11) 0.048(14) 0.075(17) 0.018(13) 0.012(11) 0.015(10)
C16A 0.014(7) 0.099(15) 0.074(13) -0.043(10) 0.009(7) 0.002(7)
C17A 0.014(7) 0.099(15) 0.074(13) -0.043(10) 0.009(7) 0.002(7)
C18 0.025(5) 0.068(8) 0.049(6) -0.010(6) 0.003(5) 0.014(5)
C19 0.031(7) 0.087(11) 0.151(14) 0.048(10) 0.007(8) 0.006(7)
C20 0.042(7) 0.079(9) 0.071(8) -0.022(7) -0.014(6) 0.015(6)
C21 0.034(6) 0.113(11) 0.029(6) 0.023(6) 0.004(5) -0.007(6)
C22 0.107(11) 0.072(9) 0.063(8) -0.017(7) -0.057(8) 0.045(8)
C23 0.150(12) 0.157(13) 0.066(8) 0.022(9) 0.042(9) 0.105(11)
C24 0.033(6) 0.083(9) 0.086(9) -0.044(7) -0.001(6) 0.025(6)
C25 0.036(6) 0.058(7) 0.051(7) -0.012(6) -0.005(5) 0.022(5)
C26 0.035(6) 0.037(6) 0.034(5) -0.003(4) 0.000(4) 0.012(5)
C27 0.040(6) 0.035(6) 0.037(6) 0.001(5) -0.001(5) 0.011(5)
C28 0.044(6) 0.043(6) 0.056(7) -0.009(5) 0.000(5) 0.011(5)
C29 0.035(6) 0.037(6) 0.047(6) -0.006(5) -0.003(5) 0.020(5)
C30 0.075(8) 0.061(8) 0.054(7) -0.012(6) -0.012(6) 0.037(7)
C31 0.065(8) 0.050(8) 0.097(11) -0.018(8) -0.008(8) 0.036(7)
C32 0.036(6) 0.038(7) 0.117(12) -0.029(8) 0.013(7) 0.004(5)
C33 0.071(8) 0.040(7) 0.068(8) -0.001(6) 0.034(6) 0.014(6)
C34 0.050(6) 0.032(6) 0.052(7) 0.000(5) 0.009(5) 0.015(5)
C35 0.070(9) 0.094(11) 0.070(9) 0.011(8) -0.001(7) 0.047(8)
C36 0.155(17) 0.069(11) 0.121(14) -0.011(10) 0.017(12) 0.042(11)
C37 0.052(8) 0.112(12) 0.103(11) 0.026(9) 0.011(7) 0.047(8)
C38 0.105(10) 0.049(7) 0.047(7) 0.013(6) 0.004(7) 0.032(7)
C39 0.150(13) 0.139(13) 0.181(15) 0.077(11) -0.072(11) 0.018(10)
C40 0.150(13) 0.139(13) 0.181(15) 0.077(11) -0.072(11) 0.018(10)
C41 0.104(11) 0.110(12) 0.040(7) 0.015(7) 0.025(7) 0.048(10)
C42 0.157(15) 0.141(15) 0.027(7) 0.028(8) 0.033(8) 0.055(12)
C43 0.127(14) 0.167(17) 0.070(10) 0.008(10) 0.043(10) 0.073(13)
C44 0.095(6) 0.156(9) 0.103(7) 0.072(6) 0.072(6) 0.087(6)
C45 0.095(6) 0.156(9) 0.103(7) 0.072(6) 0.072(6) 0.087(6)
C46 0.095(6) 0.156(9) 0.103(7) 0.072(6) 0.072(6) 0.087(6)
C47A 0.157(17) 0.053(9) 0.079(10) -0.001(7) 0.001(10) -0.003(9)
C48A 0.157(17) 0.053(9) 0.079(10) -0.001(7) 0.001(10) -0.003(9)
C49A 0.157(17) 0.053(9) 0.079(10) -0.001(7) 0.001(10) -0.003(9)
C50 0.029(5) 0.055(7) 0.064(7) 0.023(6) 0.015(5) 0.019(5)
C51 0.022(5) 0.041(6) 0.035(5) -0.001(5) 0.002(4) 0.012(4)
C52 0.027(5) 0.036(5) 0.024(5) -0.003(4) 0.006(4) 0.012(4)
C53 0.038(6) 0.055(7) 0.052(6) 0.021(5) 0.018(5) 0.023(5)
C54 0.089(10) 0.138(14) 0.165(15) 0.121(12) 0.096(11) 0.084(10)
C55 0.025(5) 0.037(5) 0.029(5) -0.001(4) 0.004(4) 0.015(4)
C56 0.031(5) 0.054(7) 0.032(5) -0.011(5) 0.007(4) 0.006(5)
C57 0.033(5) 0.044(6) 0.039(6) 0.002(5) 0.013(5) 0.003(5)
C58 0.033(5) 0.039(6) 0.045(6) 0.005(5) 0.012(5) 0.021(5)
C59 0.048(6) 0.050(6) 0.020(5) -0.002(4) 0.007(4) 0.018(5)
C60 0.032(5) 0.031(5) 0.043(6) 0.002(5) 0.010(4) 0.008(4)
C61A 0.24(2) 0.085(11) 0.056(10) 0.035(8) 0.066(11) 0.107(12)
C62A 0.24(2) 0.085(11) 0.056(10) 0.035(8) 0.066(11) 0.107(12)
C63A 0.24(2) 0.085(11) 0.056(10) 0.035(8) 0.066(11) 0.107(12)
C64A 0.042(11) 0.045(12) 0.112(17) 0.004(11) 0.015(11) 0.014(9)
C65A 0.064(14) 0.098(18) 0.13(2) -0.040(15) -0.003(13) 0.058(13)
C66 0.11(3) 0.11(3) 0.17(4) 0.07(2) 0.02(2) 0.07(2)
C67 0.035(6) 0.090(9) 0.063(8) 0.016(7) -0.001(5) 0.029(6)
C68 0.099(12) 0.22(2) 0.124(13) 0.072(13) 0.065(10) 0.131(14)
C69 0.084(11) 0.165(16) 0.052(9) 0.016(9) -0.010(7) 0.029(11)
C70 0.299(19) 0.095(9) 0.164(12) 0.034(8) 0.169(13) 0.104(11)
C71 0.173(17) 0.081(11) 0.101(12) -0.015(9) 0.103(12) 0.037(11)
C72 0.167(16) 0.064(10) 0.107(12) 0.002(9) 0.104(12) 0.031(10)
C73 0.084(9) 0.057(8) 0.066(8) 0.009(6) 0.038(7) 0.034(7)
C74 0.299(19) 0.095(9) 0.164(12) 0.034(8) 0.169(13) 0.104(11)
C77A 0.120(10) 0.173(13) 0.111(9) -0.075(8) -0.012(7) 0.080(9)
C76A 0.120(10) 0.173(13) 0.111(9) -0.075(8) -0.012(7) 0.080(9)
C75A 0.120(10) 0.173(13) 0.111(9) -0.075(8) -0.012(7) 0.080(9)
C80A 0.120(10) 0.173(13) 0.111(9) -0.075(8) -0.012(7) 0.080(9)
C79A 0.120(10) 0.173(13) 0.111(9) -0.075(8) -0.012(7) 0.080(9)
C78A 0.120(10) 0.173(13) 0.111(9) -0.075(8) -0.012(7) 0.080(9)
C78B 0.162(11) 0.102(9) 0.096(9) 0.032(7) 0.060(8) 0.064(8)
C77B 0.162(11) 0.102(9) 0.096(9) 0.032(7) 0.060(8) 0.064(8)
C76B 0.162(11) 0.102(9) 0.096(9) 0.032(7) 0.060(8) 0.064(8)
C75B 0.162(11) 0.102(9) 0.096(9) 0.032(7) 0.060(8) 0.064(8)
C80B 0.162(11) 0.102(9) 0.096(9) 0.032(7) 0.060(8) 0.064(8)
C79B 0.162(11) 0.102(9) 0.096(9) 0.032(7) 0.060(8) 0.064(8)
C81 0.078(9) 0.103(11) 0.048(7) -0.017(7) 0.023(7) 0.020(8)
C82 0.147(16) 0.081(12) 0.129(15) -0.037(10) 0.066(12) 0.023(11)
C83 0.094(10) 0.121(12) 0.024(6) -0.009(7) 0.004(6) 0.020(9)
C84 0.034(6) 0.088(9) 0.029(6) -0.011(6) -0.006(5) 0.001(6)
C85 0.082(10) 0.090(11) 0.088(11) -0.053(9) 0.021(8) -0.024(8)
C86 0.050(8) 0.165(15) 0.049(8) 0.050(9) -0.006(6) 0.023(9)
C87 0.046(7) 0.085(10) 0.084(10) -0.016(8) -0.006(6) 0.025(7)
C88 0.060(7) 0.132(10) 0.141(11) -0.005(8) 0.005(7) 0.045(7)
C89 0.060(7) 0.132(10) 0.141(11) -0.005(8) 0.005(7) 0.045(7)
C90 0.062(9) 0.22(2) 0.046(8) -0.042(10) 0.033(7) 0.018(11)
C91 0.068(9) 0.185(18) 0.082(11) -0.011(11) 0.047(8) 0.035(11)
C92 0.045(8) 0.179(17) 0.082(10) -0.012(10) 0.034(7) 0.025(9)
C93 0.058(9) 0.118(13) 0.100(12) 0.040(10) 0.011(8) -0.027(8)
Cl1 0.136(4) 0.173(5) 0.090(3) -0.025(3) 0.020(3) 0.037(4)
Cl2 0.289(8) 0.101(3) 0.079(3) -0.016(3) 0.092(4) -0.053(4)
N1A 0.118(10) 0.139(10) 0.194(13) 0.047(9) 0.074(9) -0.028(9)
N2 0.099(9) 0.050(7) 0.155(12) -0.019(7) 0.068(8) 0.031(6)
N3 0.044(5) 0.057(6) 0.042(5) 0.006(4) 0.024(4) 0.012(4)
N4A 0.120(10) 0.173(13) 0.111(9) -0.075(8) -0.012(7) 0.080(9)
N4B 0.41(5) 0.09(2) 0.22(4) 0.02(2) 0.16(3) 0.15(3)
O1 0.021(3) 0.041(4) 0.020(3) -0.003(3) 0.005(2) 0.006(3)
O2 0.018(3) 0.044(4) 0.015(3) -0.001(3) 0.003(2) 0.012(3)
O3 0.026(3) 0.046(4) 0.018(3) 0.001(3) 0.008(2) 0.013(3)
O4 0.024(3) 0.039(4) 0.019(3) 0.000(3) 0.005(2) 0.010(3)
O5 0.021(3) 0.039(4) 0.029(3) -0.003(3) 0.002(3) 0.011(3)
O6 0.023(3) 0.047(4) 0.031(3) -0.003(3) 0.008(3) 0.006(3)
O7 0.035(4) 0.046(4) 0.029(3) 0.010(3) 0.012(3) 0.006(3)
O8 0.032(3) 0.040(4) 0.031(3) -0.002(3) 0.004(3) 0.011(3)
O9 0.034(4) 0.036(4) 0.045(4) 0.002(3) 0.004(3) 0.004(3)
O10 0.024(3) 0.059(4) 0.034(4) 0.001(3) 0.017(3) 0.007(3)
O11 0.036(4) 0.055(4) 0.024(3) 0.003(3) 0.016(3) 0.009(3)
O12 0.029(4) 0.054(5) 0.104(7) 0.014(5) 0.014(4) 0.000(4)
O13 0.107(7) 0.087(7) 0.076(6) 0.022(5) 0.071(6) 0.009(6)
O14 0.015(3) 0.060(5) 0.050(4) -0.004(3) 0.012(3) 0.007(3)
O15 0.022(3) 0.059(4) 0.032(3) 0.005(3) 0.010(3) 0.020(3)
O16 0.019(3) 0.053(4) 0.025(3) -0.002(3) 0.004(2) 0.013(3)
O17 0.021(3) 0.053(4) 0.016(3) 0.001(3) 0.005(2) 0.013(3)
O18 0.022(3) 0.050(4) 0.022(3) -0.006(3) 0.003(2) 0.015(3)
O19 0.019(3) 0.053(4) 0.025(3) -0.001(3) 0.000(3) 0.010(3)
O20 0.021(3) 0.040(4) 0.025(3) -0.001(3) 0.002(2) 0.016(3)
O21 0.028(4) 0.059(5) 0.050(4) -0.020(4) -0.004(3) 0.017(3)
O22 0.028(3) 0.037(4) 0.036(4) -0.006(3) 0.003(3) 0.010(3)
O23 0.029(3) 0.051(4) 0.019(3) 0.000(3) -0.003(3) 0.014(3)
O24 0.039(4) 0.043(4) 0.025(3) 0.006(3) 0.000(3) 0.013(3)
O25 0.037(4) 0.050(4) 0.037(4) 0.004(3) 0.002(3) 0.024(3)
O26 0.035(4) 0.059(4) 0.014(3) -0.001(3) 0.005(3) 0.012(3)
O27 0.054(4) 0.068(5) 0.021(3) 0.006(3) 0.017(3) 0.017(4)
O28 0.017(3) 0.045(4) 0.023(3) 0.002(3) 0.004(2) 0.012(3)
O29 0.022(3) 0.044(4) 0.020(3) 0.007(3) 0.008(2) 0.018(3)
O30 0.020(3) 0.045(4) 0.027(3) 0.000(3) 0.009(3) 0.013(3)
O31 0.024(3) 0.041(4) 0.030(3) 0.003(3) 0.005(3) 0.010(3)
O32 0.020(3) 0.046(4) 0.023(3) 0.003(3) 0.007(2) 0.013(3)
O33 0.033(3) 0.046(4) 0.027(3) 0.005(3) 0.013(3) 0.020(3)
O34 0.040(4) 0.045(4) 0.028(3) 0.001(3) 0.009(3) 0.014(3)
O35 0.038(4) 0.042(4) 0.042(4) 0.004(3) 0.012(3) 0.014(3)
O36 0.022(3) 0.044(4) 0.040(4) 0.010(3) 0.009(3) 0.011(3)
O37 0.033(4) 0.064(5) 0.054(4) 0.029(4) 0.025(3) 0.027(4)
O38 0.035(4) 0.049(4) 0.025(3) 0.011(3) 0.011(3) 0.024(3)
O39 0.023(3) 0.051(4) 0.022(3) 0.005(3) 0.006(2) 0.019(3)
O40 0.035(4) 0.062(5) 0.033(4) 0.004(3) 0.020(3) 0.025(3)
O41 0.029(4) 0.061(5) 0.051(4) 0.001(4) 0.006(3) 0.029(3)
O42 0.063(5) 0.056(5) 0.043(4) 0.005(4) 0.029(4) 0.031(4)
O43 0.121(7) 0.064(5) 0.049(5) 0.000(4) 0.049(5) 0.037(5)
O44 0.037(4) 0.049(4) 0.018(3) -0.003(3) 0.010(3) 0.012(3)
O45 0.050(4) 0.065(5) 0.023(3) -0.007(3) 0.009(3) 0.018(4)
O46 0.033(3) 0.038(4) 0.023(3) -0.001(3) 0.000(3) 0.010(3)
O47 0.023(3) 0.048(4) 0.036(4) -0.001(3) 0.002(3) 0.009(3)
O48 0.043(4) 0.071(5) 0.037(4) 0.003(3) 0.028(3) 0.022(4)
Ti1 0.0198(8) 0.0410(10) 0.0173(8) 0.0011(7) 0.0058(6) 0.0111(7)
Ti2 0.0261(9) 0.0421(11) 0.0297(9) -0.0002(8) 0.0057(7) 0.0054(8)
Ti3 0.0314(10) 0.0537(12) 0.0360(10) 0.0027(9) 0.0168(8) 0.0068(9)
Ti4 0.0182(8) 0.0550(12) 0.0308(9) -0.0015(8) 0.0085(7) 0.0106(8)
Ti5 0.0173(8) 0.0462(11) 0.0217(8) -0.0038(7) 0.0026(6) 0.0114(7)
Ti6 0.0235(9) 0.0418(10) 0.0281(9) -0.0052(8) 0.0011(7) 0.0121(8)
Ti7 0.0266(9) 0.0448(11) 0.0225(8) 0.0023(8) 0.0009(7) 0.0125(8)
Ti8 0.0374(10) 0.0483(11) 0.0206(9) 0.0050(8) 0.0097(7) 0.0092(9)
Ti9 0.0169(8) 0.0436(10) 0.0213(8) 0.0007(7) 0.0047(6) 0.0129(7)
Ti10 0.0310(9) 0.0407(10) 0.0270(9) 0.0030(8) 0.0093(7) 0.0136(8)
Ti11 0.0215(8) 0.0412(10) 0.0280(9) 0.0068(8) 0.0086(7) 0.0116(7)
Ti12 0.0231(8) 0.0448(10) 0.0202(8) 0.0067(7) 0.0074(7) 0.0175(8)
Ti13 0.0272(9) 0.0514(11) 0.0297(9) 0.0042(8) 0.0112(7) 0.0208(8)
Ti14 0.0409(10) 0.0506(12) 0.0309(9) -0.0006(8) 0.0159(8) 0.0189(9)
Ti15 0.0378(10) 0.0482(11) 0.0190(8) -0.0023(8) 0.0070(7) 0.0118(8)
Ti16 0.0234(9) 0.0441(11) 0.0228(8) -0.0005(7) 0.0007(7) 0.0100(8)
Ti17 0.0338(10) 0.0549(12) 0.0276(9) 0.0010(8) 0.0194(8) 0.0144(9)

loop_
_atom_type_symbol
_atom_type_description
_atom_type_scat_dispersion_real
_atom_type_scat_dispersion_imag
_atom_type_scat_source
C C 0.0033 0.0016 'International Tables Vol C Tables 4.2.6.8 and 6.1.1.4'
H H 0.0000 0.0000 'International Tables Vol C Tables 4.2.6.8 and 6.1.1.4'
Cl Cl 0.1484 0.1585 'International Tables Vol C Tables 4.2.6.8 and 6.1.1.4'
N N 0.0061 0.0033 'International Tables Vol C Tables 4.2.6.8 and 6.1.1.4'
O O 0.0106 0.0060 'International Tables Vol C Tables 4.2.6.8 and 6.1.1.4'
Ti Ti 0.2776 0.4457 'International Tables Vol C Tables 4.2.6.8 and 6.1.1.4'

loop_
_geom_angle_atom_site_label_1
_geom_angle_atom_site_label_2
_geom_angle_atom_site_label_3
_geom_angle
O9 C1A C3A 110(2)
O9 C1A C2A 107(2)
C3A C1A C2A 109(3)
O9 C1B C3B 118(4)
O9 C1B C2B 117(2)
C3B C1B C2B 117(3)
C6A C5A O13 115.7(18)
C6A C5A C4A 125.0(16)
O13 C5A C4A 119(2)
O13 C5B C6B 130(4)
O13 C5B C4B 110(4)
C6B C5B C4B 114(3)
C5A C6A C7A 125.6(17)
C5A C6A C9A 118.4(18)
C7A C6A C9A 116(2)
C7B C6B C5B 126(3)
C7B C6B C9B 104(3)
C5B C6B C9B 129(3)
O12 C7A C6A 126.8(17)
O12 C7A C8A 109.2(19)
C6A C7A C8A 124.0(18)
O12 C7B C6B 102(3)
O12 C7B C8B 120(3)
C6B C7B C8B 137(3)
C10A C9A C14A 115(2)
C10A C9A C6A 124(2)
C14A C9A C6A 121(2)
C14B C9B C10B 120.0
C14B C9B C6B 119(2)
C10B C9B C6B 121(2)
C13B C14B C9B 120.0
C14B C13B C12B 120.0
C11B C12B C13B 120.0
C11B C12B N1B 122.6(19)
C13B C12B N1B 117.4(19)
C10B C11B C12B 120.0
C11B C10B C9B 120.0
C9A C10A C11A 125(3)
C12A C11A C10A 123(3)
C11A C12A C13A 116(2)
C11A C12A N1A 131(4)
C13A C12A N1A 113(3)
C12A C13A C14A 119(3)
C9A C14A C13A 123(3)
O14 C15A C17A 107.0(19)
O14 C15A C16A 103.3(19)
C17A C15A C16A 111(2)
O14 C15B C17B 109(3)
O14 C15B C16B 113(3)
C17B C15B C16B 107(3)
O19 C18 C19 108.9(9)
O19 C18 C20 108.9(8)
C19 C18 C20 114.0(11)
C22 C21 O17 109.4(9)
C22 C21 C23 129.7(11)
O17 C21 C23 108.3(8)
O21 C25 C26 125.2(9)
O21 C25 C24 115.6(8)
C26 C25 C24 119.2(9)
C25 C26 C27 117.9(9)
C25 C26 C29 120.0(8)
C27 C26 C29 121.8(8)
O22 C27 C26 124.3(8)
O22 C27 C28 115.3(8)
C26 C27 C28 120.3(9)
C34 C29 C30 117.1(10)
C34 C29 C26 122.1(9)
C30 C29 C26 120.7(9)
C29 C30 C31 122.5(12)
C32 C31 C30 119.4(12)
C31 C32 C33 119.6(11)
C31 C32 N2 119.2(13)
C33 C32 N2 121.2(14)
C34 C33 C32 119.1(11)
C29 C34 C33 122.2(10)
O25 C35 C37 109.1(11)
O25 C35 C36 109.5(11)
C37 C35 C36 114.4(12)
O24 C38 C39 113.9(10)
O24 C38 C40 113.0(10)
C39 C38 C40 133.1(13)
O27 C41 C42 110.2(12)
O27 C41 C43 108.5(11)
C42 C41 C43 113.1(12)
O30 C44 C46 121.1(10)
O30 C44 C45 116.8(9)
C46 C44 C45 121.1(10)
O35 C47A C48A 115.9(16)
O35 C47A C49A 108.7(17)
C48A C47A C49A 120(2)
C49B C47B O35 109(3)
C49B C47B C48B 120(4)
O35 C47B C48B 106(3)
O36 C51 C52 124.2(8)
O36 C51 C50 116.0(8)
C52 C51 C50 119.7(8)
C53 C52 C51 119.6(8)
C53 C52 C55 119.8(8)
C51 C52 C55 120.5(8)
O37 C53 C52 124.6(9)
O37 C53 C54 114.3(9)
C52 C53 C54 121.1(9)
C60 C55 C56 116.7(8)
C60 C55 C52 121.6(8)
C56 C55 C52 121.6(8)
C57 C56 C55 121.4(8)
C56 C57 C58 121.1(9)
C57 C58 C59 118.9(8)
C57 C58 N3 120.2(8)
C59 C58 N3 120.9(8)
C58 C59 C60 120.0(8)
C59 C60 C55 121.9(9)
C62A C61A O38 123.5(19)
C62A C61A C63A 127(2)
O38 C61A C63A 110(2)
C63B C61B O38 108(2)
C63B C61B C62B 113(2)
O38 C61B C62B 110.1(17)
O41 C64A C66 110(3)
O41 C64A C65A 110.8(15)
C66 C64A C65A 113(3)
C65B C64B C1 116(3)
C65B C64B O41 112(2)
C1 C64B O41 102(3)
O15 C67 C69 113.0(9)
O15 C67 C68 111.6(9)
C69 C67 C68 122.5(12)
O43 C71 C72 128.8(11)
O43 C71 C70 110.6(13)
C72 C71 C70 120.6(12)
C73 C72 C71 112.6(10)
C73 C72 C75B 121.7(15)
C71 C72 C75B 114.3(15)
C73 C72 C75A 120.6(14)
C71 C72 C75A 125.7(14)
C75B C72 C75A 42.8(13)
O42 C73 C72 127.6(11)
O42 C73 C74 116.8(10)
C72 C73 C74 115.5(11)
C76A C77A C78A 120.0
C75A C76A C77A 120.0
C76A C75A C80A 120.0
C76A C75A C72 126.4(14)
C80A C75A C72 113.2(14)
C79A C80A C75A 120.0
C80A C79A C78A 120.0
C79A C78A C77A 120.0
C79A C78A N4A 124.3(16)
C77A C78A N4A 115.3(15)
C77B C78B C79B 120.0
C77B C78B N4B 114(3)
C79B C78B N4B 126(3)
C76B C77B C78B 120.0
C77B C76B C75B 120.0
C80B C75B C76B 120.0
C80B C75B C72 136(2)
C76B C75B C72 104(2)
C79B C80B C75B 120.0
C80B C79B C78B 120.0
O45 C81 C83 109.0(11)
O45 C81 C82 109.0(10)
C83 C81 C82 111.1(12)
O46 C84 C86 109.9(9)
O46 C84 C85 109.5(10)
C86 C84 C85 116.5(11)
O47 C87 C88 109.6(11)
O47 C87 C89 109.3(10)
C88 C87 C89 111.8(12)
O48 C90 C91 114.3(11)
O48 C90 C92 112.1(11)
C91 C90 C92 116.1(13)
Cl2 C93 Cl1 111.0(7)
Ti1 O1 Ti7 120.7(3)
Ti1 O1 Ti8 118.3(3)
Ti7 O1 Ti8 97.3(2)
Ti1 O1 Ti2 120.9(3)
Ti7 O1 Ti2 96.9(2)
Ti8 O1 Ti2 97.5(2)
Ti1 O2 Ti5 119.4(3)
Ti1 O2 Ti12 120.1(3)
Ti5 O2 Ti12 96.9(2)
Ti1 O2 Ti9 121.2(3)
Ti5 O2 Ti9 97.1(2)
Ti12 O2 Ti9 96.6(2)
Ti1 O3 Ti4 119.8(3)
Ti1 O3 Ti17 121.0(3)
Ti4 O3 Ti17 96.3(2)
Ti1 O3 Ti13 119.6(3)
Ti4 O3 Ti13 97.3(2)
Ti17 O3 Ti13 97.3(2)
Ti1 O4 Ti16 118.4(3)
Ti1 O4 Ti15 120.9(3)
Ti16 O4 Ti15 97.1(2)
Ti1 O4 Ti10 121.2(3)
Ti16 O4 Ti10 97.3(2)
Ti15 O4 Ti10 96.5(2)
Ti6 O5 Ti5 104.0(3)
Ti6 O5 Ti2 100.4(3)
Ti5 O5 Ti2 147.9(3)
Ti3 O6 Ti2 100.0(3)
Ti3 O6 Ti4 103.1(3)
Ti2 O6 Ti4 149.2(3)
Ti3 O7 Ti2 99.5(3)
Ti3 O7 Ti8 98.1(3)
Ti2 O7 Ti8 110.3(3)
Ti6 O8 Ti2 99.8(3)
Ti6 O8 Ti7 98.4(3)
Ti2 O8 Ti7 109.7(3)
C1B O9 C1A 47.0(17)
C1B O9 Ti2 159.1(14)
C1A O9 Ti2 149.0(12)
Ti3 O10 Ti17 99.4(3)
Ti3 O10 Ti4 98.6(3)
Ti17 O10 Ti4 109.0(3)
Ti3 O11 Ti8 103.6(3)
Ti3 O11 Ti17 100.9(3)
Ti8 O11 Ti17 149.1(3)
C7B O12 C7A 27.2(17)
C7B O12 Ti3 154(2)
C7A O12 Ti3 126.7(11)
C7B O12 O13 104.5(19)
C7A O12 O13 77.3(11)
Ti3 O12 O13 49.4(2)
C5A O13 C5B 30(2)
C5A O13 Ti3 143.2(13)
C5B O13 Ti3 121(3)
C5A O13 O12 93.1(12)
C5B O13 O12 73(3)
Ti3 O13 O12 50.5(3)
C15B O14 C15A 23.2(13)
C15B O14 Ti4 167.0(14)
C15A O14 Ti4 148.2(12)
C67 O15 Ti4 123.4(6)
C67 O15 Ti13 126.2(6)
Ti4 O15 Ti13 110.1(3)
Ti5 O16 Ti4 149.8(4)
C21 O17 Ti5 123.4(6)
C21 O17 Ti12 126.7(6)
Ti5 O17 Ti12 109.4(2)
Ti6 O18 Ti9 99.0(2)
Ti6 O18 Ti5 98.1(2)
Ti9 O18 Ti5 109.6(3)
C18 O19 Ti5 128.8(6)
Ti6 O20 Ti7 103.6(3)
Ti6 O20 Ti9 100.3(2)
Ti7 O20 Ti9 149.7(3)
C25 O21 Ti6 134.8(6)
C25 O21 O22 86.1(6)
Ti6 O21 O22 49.94(19)
C27 O22 Ti6 135.5(6)
C27 O22 O21 85.7(5)
Ti6 O22 O21 50.5(2)
Ti16 O23 Ti7 148.5(3)
C38 O24 Ti7 124.9(7)
C38 O24 Ti8 125.5(7)
Ti7 O24 Ti8 109.6(3)
C35 O25 Ti7 158.9(7)
Ti8 O26 Ti15 149.5(4)
C41 O27 Ti8 134.3(7)
Ti11 O28 Ti16 104.1(3)
Ti11 O28 Ti9 100.4(2)
Ti16 O28 Ti9 148.8(3)
Ti11 O29 Ti9 100.0(2)
Ti11 O29 Ti12 98.3(2)
Ti9 O29 Ti12 110.0(3)
C44 O30 Ti9 159.8(6)
Ti11 O31 Ti10 99.5(2)
Ti11 O31 Ti16 97.4(3)
Ti10 O31 Ti16 109.6(3)
Ti11 O32 Ti12 104.0(3)
Ti11 O32 Ti10 100.2(2)
Ti12 O32 Ti10 149.0(3)
Ti14 O33 Ti13 103.7(3)
Ti14 O33 Ti10 100.6(3)
Ti13 O33 Ti10 148.3(3)
Ti14 O34 Ti10 99.4(3)
Ti14 O34 Ti15 98.6(3)
Ti10 O34 Ti15 110.9(3)
C47A O35 C47B 49.0(18)
C47A O35 Ti10 165.5(10)
C47B O35 Ti10 145.2(18)
C51 O36 Ti11 134.6(6)
C51 O36 O37 86.2(5)
Ti11 O36 O37 49.90(19)
C53 O37 Ti11 134.1(6)
C53 O37 O36 85.1(5)
Ti11 O37 O36 50.58(19)
C61A O38 C61B 51.6(14)
C61A O38 Ti12 141.6(10)
C61B O38 Ti12 156.9(10)
Ti13 O39 Ti12 149.6(3)
Ti14 O40 Ti17 99.7(3)
Ti14 O40 Ti13 98.4(3)
Ti17 O40 Ti13 110.8(3)
C64A O41 C64B 64.0(13)
C64A O41 Ti13 151.6(10)
C64B O41 Ti13 130.4(10)
C73 O42 Ti14 136.6(7)
C73 O42 O43 86.4(6)
Ti14 O42 O43 50.2(2)
C71 O43 Ti14 133.4(9)
C71 O43 O42 83.7(8)
Ti14 O43 O42 50.1(2)
Ti14 O44 Ti15 103.9(3)
Ti14 O44 Ti17 100.0(3)
Ti15 O44 Ti17 148.8(4)
C81 O45 Ti15 153.1(8)
C84 O46 Ti15 126.4(6)
C84 O46 Ti16 122.6(6)
Ti15 O46 Ti16 109.8(3)
C87 O47 Ti16 135.5(7)
C90 O48 Ti17 157.5(7)
O2 Ti1 O4 111.5(2)
O2 Ti1 O3 106.5(2)
O4 Ti1 O3 110.2(3)
O2 Ti1 O1 110.4(3)
O4 Ti1 O1 106.5(2)
O3 Ti1 O1 111.7(3)
O9 Ti2 O7 97.9(3)
O9 Ti2 O8 96.9(3)
O7 Ti2 O8 112.3(3)
O9 Ti2 O6 101.5(3)
O7 Ti2 O6 79.1(3)
O8 Ti2 O6 156.9(3)
O9 Ti2 O5 100.9(3)
O7 Ti2 O5 156.8(3)
O8 Ti2 O5 78.9(2)
O6 Ti2 O5 84.0(2)
O9 Ti2 O1 168.5(3)
O7 Ti2 O1 76.5(2)
O8 Ti2 O1 76.4(2)
O6 Ti2 O1 87.5(2)
O5 Ti2 O1 87.2(2)
O9 Ti2 Ti3 101.1(2)
O7 Ti2 Ti3 39.79(19)
O8 Ti2 Ti3 148.47(18)
O6 Ti2 Ti3 39.31(17)
O5 Ti2 Ti3 122.08(18)
O1 Ti2 Ti3 81.16(15)
O9 Ti2 Ti6 100.4(2)
O7 Ti2 Ti6 148.14(19)
O8 Ti2 Ti6 39.73(17)
O6 Ti2 Ti6 121.88(19)
O5 Ti2 Ti6 39.16(16)
O1 Ti2 Ti6 80.51(15)
Ti3 Ti2 Ti6 154.32(8)
O9 Ti2 Ti7 130.2(2)
O7 Ti2 Ti7 90.85(18)
O8 Ti2 Ti7 36.21(17)
O6 Ti2 Ti7 128.29(19)
O5 Ti2 Ti7 87.39(16)
O1 Ti2 Ti7 41.15(15)
Ti3 Ti2 Ti7 115.68(7)
Ti6 Ti2 Ti7 57.49(5)
O9 Ti2 Ti8 131.2(2)
O7 Ti2 Ti8 36.13(18)
O8 Ti2 Ti8 91.42(18)
O6 Ti2 Ti8 86.99(18)
O5 Ti2 Ti8 127.90(18)
O1 Ti2 Ti8 41.16(14)
Ti3 Ti2 Ti8 57.33(5)
Ti6 Ti2 Ti8 115.53(6)
Ti7 Ti2 Ti8 59.72(5)
O6 Ti3 O11 105.8(2)
O6 Ti3 O7 81.3(3)
O11 Ti3 O7 81.6(3)
O6 Ti3 O10 81.0(3)
O11 Ti3 O10 80.6(3)
O7 Ti3 O10 150.3(3)
O6 Ti3 O13 166.2(3)
O11 Ti3 O13 88.0(3)
O7 Ti3 O13 101.7(4)
O10 Ti3 O13 101.2(4)
O6 Ti3 O12 86.1(3)
O11 Ti3 O12 167.9(3)
O7 Ti3 O12 98.9(3)
O10 Ti3 O12 103.4(3)
O13 Ti3 O12 80.1(4)
O6 Ti3 Ti2 40.65(19)
O11 Ti3 Ti2 96.26(19)
O7 Ti3 Ti2 40.67(17)
O10 Ti3 Ti2 118.67(18)
O13 Ti3 Ti2 140.1(3)
O12 Ti3 Ti2 91.8(2)
O6 Ti3 Ti17 95.7(2)
O11 Ti3 Ti17 40.2(2)
O7 Ti3 Ti17 118.9(2)
O10 Ti3 Ti17 40.40(18)
O13 Ti3 Ti17 94.5(3)
O12 Ti3 Ti17 142.0(2)
Ti2 Ti3 Ti17 114.06(7)
O6 Ti3 Ti8 96.84(18)
O11 Ti3 Ti8 38.6(2)
O7 Ti3 Ti8 43.04(19)
O10 Ti3 Ti8 116.53(19)
O13 Ti3 Ti8 94.3(3)
O12 Ti3 Ti8 140.0(2)
Ti2 Ti3 Ti8 67.32(6)
Ti17 Ti3 Ti8 77.60(6)
O6 Ti3 Ti4 39.15(19)
O11 Ti3 Ti4 95.19(19)
O7 Ti3 Ti4 117.23(18)
O10 Ti3 Ti4 41.84(17)
O13 Ti3 Ti4 141.0(3)
O12 Ti3 Ti4 95.2(2)
Ti2 Ti3 Ti4 78.29(6)
Ti17 Ti3 Ti4 65.67(6)
Ti8 Ti3 Ti4 112.10(7)
O14 Ti4 O16 102.3(3)
O14 Ti4 O6 99.3(3)
O16 Ti4 O6 90.1(3)
O14 Ti4 O15 96.2(3)
O16 Ti4 O15 96.2(3)
O6 Ti4 O15 161.7(2)
O14 Ti4 O10 96.0(3)
O16 Ti4 O10 159.3(2)
O6 Ti4 O10 77.3(3)
O15 Ti4 O10 91.5(3)
O14 Ti4 O3 167.6(3)
O16 Ti4 O3 87.7(2)
O6 Ti4 O3 87.9(2)
O15 Ti4 O3 75.2(2)
O10 Ti4 O3 75.6(2)
O14 Ti4 Ti3 99.2(2)
O16 Ti4 Ti3 126.2(2)
O6 Ti4 Ti3 37.71(17)
O15 Ti4 Ti3 129.72(18)
O10 Ti4 Ti3 39.60(19)
O3 Ti4 Ti3 80.25(15)
O14 Ti4 Ti17 128.0(2)
O16 Ti4 Ti17 129.51(19)
O6 Ti4 Ti17 86.31(17)
O15 Ti4 Ti17 76.44(17)
O10 Ti4 Ti17 34.64(17)
O3 Ti4 Ti17 41.84(14)
Ti3 Ti4 Ti17 56.52(6)
O14 Ti4 Ti13 131.0(2)
O16 Ti4 Ti13 84.8(2)
O6 Ti4 Ti13 129.43(18)
O15 Ti4 Ti13 34.95(16)
O10 Ti4 Ti13 90.57(19)
O3 Ti4 Ti13 41.72(16)
Ti3 Ti4 Ti13 115.43(7)
Ti17 Ti4 Ti13 60.51(5)
O16 Ti5 O19 97.6(3)
O16 Ti5 O5 91.8(3)
O19 Ti5 O5 97.9(3)
O16 Ti5 O17 98.4(3)
O19 Ti5 O17 98.0(2)
O5 Ti5 O17 159.7(2)
O16 Ti5 O18 159.9(2)
O19 Ti5 O18 100.3(2)
O5 Ti5 O18 76.8(2)
O17 Ti5 O18 88.0(2)
O16 Ti5 O2 88.4(2)
O19 Ti5 O2 171.5(2)
O5 Ti5 O2 87.9(2)
O17 Ti5 O2 75.1(2)
O18 Ti5 O2 74.8(2)
O16 Ti5 Ti6 127.7(2)
O19 Ti5 Ti6 101.0(2)
O5 Ti5 Ti6 37.52(16)
O17 Ti5 Ti6 126.25(16)
O18 Ti5 Ti6 39.31(16)
O2 Ti5 Ti6 79.78(15)
O16 Ti5 Ti12 85.5(2)
O19 Ti5 Ti12 132.6(2)
O5 Ti5 Ti12 129.41(17)
O17 Ti5 Ti12 35.44(15)
O18 Ti5 Ti12 89.02(17)
O2 Ti5 Ti12 41.60(15)
Ti6 Ti5 Ti12 114.22(6)
O16 Ti5 Ti9 129.96(19)
O19 Ti5 Ti9 132.34(19)
O5 Ti5 Ti9 85.46(16)
O17 Ti5 Ti9 74.54(15)
O18 Ti5 Ti9 34.00(16)
O2 Ti5 Ti9 41.59(14)
Ti6 Ti5 Ti9 55.66(5)
Ti12 Ti5 Ti9 59.90(5)
O20 Ti6 O5 105.7(2)
O20 Ti6 O8 81.1(2)
O5 Ti6 O8 80.8(2)
O20 Ti6 O18 81.3(2)
O5 Ti6 O18 81.1(2)
O8 Ti6 O18 150.2(3)
O20 Ti6 O22 164.2(2)
O5 Ti6 O22 90.1(2)
O8 Ti6 O22 101.0(3)
O18 Ti6 O22 102.5(2)
O20 Ti6 O21 84.7(2)
O5 Ti6 O21 169.1(3)
O8 Ti6 O21 104.6(3)
O18 Ti6 O21 97.5(3)
O22 Ti6 O21 79.6(3)
O20 Ti6 Ti9 40.69(17)
O5 Ti6 Ti9 96.17(19)
O8 Ti6 Ti9 118.88(19)
O18 Ti6 Ti9 40.66(16)
O22 Ti6 Ti9 140.07(19)
O21 Ti6 Ti9 89.6(2)
O20 Ti6 Ti2 95.47(17)
O5 Ti6 Ti2 40.43(17)
O8 Ti6 Ti2 40.42(18)
O18 Ti6 Ti2 118.43(17)
O22 Ti6 Ti2 96.14(18)
O21 Ti6 Ti2 143.7(2)
Ti9 Ti6 Ti2 113.90(7)
O20 Ti6 Ti7 38.70(17)
O5 Ti6 Ti7 96.34(17)
O8 Ti6 Ti7 42.44(18)
O18 Ti6 Ti7 117.16(18)
O22 Ti6 Ti7 140.38(19)
O21 Ti6 Ti7 93.95(19)
Ti9 Ti6 Ti7 78.14(6)
Ti2 Ti6 Ti7 66.47(5)
O20 Ti6 Ti5 95.80(17)
O5 Ti6 Ti5 38.50(18)
O8 Ti6 Ti5 116.23(19)
O18 Ti6 Ti5 42.60(16)
O22 Ti6 Ti5 97.22(18)
O21 Ti6 Ti5 138.8(2)
Ti9 Ti6 Ti5 66.58(5)
Ti2 Ti6 Ti5 77.36(6)
Ti7 Ti6 Ti5 111.92(7)
O25 Ti7 O23 102.4(3)
O25 Ti7 O20 98.5(3)
O23 Ti7 O20 90.9(2)
O25 Ti7 O24 98.0(3)
O23 Ti7 O24 96.7(3)
O20 Ti7 O24 159.9(2)
O25 Ti7 O8 95.4(3)
O23 Ti7 O8 159.7(3)
O20 Ti7 O8 76.7(2)
O24 Ti7 O8 90.3(2)
O25 Ti7 O1 168.1(3)
O23 Ti7 O1 88.2(2)
O20 Ti7 O1 86.5(2)
O24 Ti7 O1 75.2(2)
O8 Ti7 O1 75.1(2)
O25 Ti7 Ti6 97.4(2)
O23 Ti7 Ti6 127.26(19)
O20 Ti7 Ti6 37.65(17)
O24 Ti7 Ti6 128.23(18)
O8 Ti7 Ti6 39.14(17)
O1 Ti7 Ti6 79.86(14)
O25 Ti7 Ti2 127.3(2)
O23 Ti7 Ti2 130.13(19)
O20 Ti7 Ti2 85.26(16)
O24 Ti7 Ti2 75.60(17)
O8 Ti7 Ti2 34.10(17)
O1 Ti7 Ti2 41.92(15)
Ti6 Ti7 Ti2 56.04(5)
O25 Ti7 Ti8 133.2(2)
O23 Ti7 Ti8 84.50(19)
O20 Ti7 Ti8 127.93(17)
O24 Ti7 Ti8 35.44(18)
O8 Ti7 Ti8 90.39(17)
O1 Ti7 Ti8 41.63(14)
Ti6 Ti7 Ti8 115.00(6)
Ti2 Ti7 Ti8 60.62(5)
O27 Ti8 O26 100.7(3)
O27 Ti8 O11 98.7(3)
O26 Ti8 O11 91.1(3)
O27 Ti8 O24 97.9(3)
O26 Ti8 O24 98.8(3)
O11 Ti8 O24 158.8(2)
O27 Ti8 O7 96.6(3)
O26 Ti8 O7 160.1(3)
O11 Ti8 O7 76.6(3)
O24 Ti8 O7 88.4(3)
O27 Ti8 O1 167.8(3)
O26 Ti8 O1 89.9(2)
O11 Ti8 O1 87.1(2)
O24 Ti8 O1 74.3(2)
O7 Ti8 O1 74.2(2)
O27 Ti8 Ti3 98.3(2)
O26 Ti8 Ti3 127.6(2)
O11 Ti8 Ti3 37.74(19)
O24 Ti8 Ti3 126.22(18)
O7 Ti8 Ti3 38.90(18)
O1 Ti8 Ti3 79.71(15)
O27 Ti8 Ti7 132.6(2)
O26 Ti8 Ti7 86.97(19)
O11 Ti8 Ti7 128.10(18)
O24 Ti8 Ti7 34.99(16)
O7 Ti8 Ti7 88.52(17)
O1 Ti8 Ti7 41.08(15)
Ti3 Ti8 Ti7 113.70(6)
O27 Ti8 Ti2 128.1(2)
O26 Ti8 Ti2 131.14(18)
O11 Ti8 Ti2 84.77(18)
O24 Ti8 Ti2 74.58(17)
O7 Ti8 Ti2 33.54(16)
O1 Ti8 Ti2 41.37(15)
Ti3 Ti8 Ti2 55.35(5)
Ti7 Ti8 Ti2 59.66(5)
O30 Ti9 O29 97.3(3)
O30 Ti9 O18 97.3(2)
O29 Ti9 O18 112.4(2)
O30 Ti9 O28 101.6(2)
O29 Ti9 O28 78.9(2)
O18 Ti9 O28 156.5(2)
O30 Ti9 O20 101.3(3)
O29 Ti9 O20 156.5(2)
O18 Ti9 O20 79.3(2)
O28 Ti9 O20 83.4(2)
O30 Ti9 O2 169.2(2)
O29 Ti9 O2 76.9(2)
O18 Ti9 O2 77.0(2)
O28 Ti9 O2 86.4(2)
O20 Ti9 O2 86.7(2)
O30 Ti9 Ti6 100.4(2)
O29 Ti9 Ti6 149.13(17)
O18 Ti9 Ti6 40.35(17)
O28 Ti9 Ti6 121.37(18)
O20 Ti9 Ti6 39.02(16)
O2 Ti9 Ti6 81.28(16)
O30 Ti9 Ti11 100.7(2)
O29 Ti9 Ti11 39.90(16)
O18 Ti9 Ti11 148.56(18)
O28 Ti9 Ti11 39.08(17)
O20 Ti9 Ti11 121.43(17)
O2 Ti9 Ti11 80.78(15)
Ti6 Ti9 Ti11 154.26(7)
O30 Ti9 Ti12 130.7(2)
O29 Ti9 Ti12 36.23(15)
O18 Ti9 Ti12 91.16(17)
O28 Ti9 Ti12 87.04(17)
O20 Ti9 Ti12 128.03(16)
O2 Ti9 Ti12 41.66(15)
Ti6 Ti9 Ti12 116.30(6)
Ti11 Ti9 Ti12 57.63(5)
O30 Ti9 Ti5 131.15(19)
O29 Ti9 Ti5 91.65(16)
O18 Ti9 Ti5 36.42(16)
O28 Ti9 Ti5 127.27(16)
O20 Ti9 Ti5 86.78(16)
O2 Ti9 Ti5 41.32(14)
Ti6 Ti9 Ti5 57.76(5)
Ti11 Ti9 Ti5 115.83(6)
Ti12 Ti9 Ti5 59.93(5)
O35 Ti10 O31 96.9(3)
O35 Ti10 O34 98.2(3)
O31 Ti10 O34 112.0(3)
O35 Ti10 O33 101.2(3)
O31 Ti10 O33 157.2(3)
O34 Ti10 O33 79.1(2)
O35 Ti10 O32 101.0(3)
O31 Ti10 O32 79.0(2)
O34 Ti10 O32 156.6(3)
O33 Ti10 O32 84.1(2)
O35 Ti10 O4 169.0(3)
O31 Ti10 O4 76.9(2)
O34 Ti10 O4 76.2(2)
O33 Ti10 O4 87.1(2)
O32 Ti10 O4 86.8(2)
O35 Ti10 Ti11 100.2(2)
O31 Ti10 Ti11 40.07(17)
O34 Ti10 Ti11 148.1(2)
O33 Ti10 Ti11 121.96(18)
O32 Ti10 Ti11 38.95(16)
O4 Ti10 Ti11 81.02(15)
O35 Ti10 Ti14 101.3(2)
O31 Ti10 Ti14 148.52(18)
O34 Ti10 Ti14 40.24(18)
O33 Ti10 Ti14 38.88(16)
O32 Ti10 Ti14 121.67(17)
O4 Ti10 Ti14 80.62(15)
Ti11 Ti10 Ti14 154.05(8)
O35 Ti10 Ti15 130.8(2)
O31 Ti10 Ti15 91.15(18)
O34 Ti10 Ti15 35.58(19)
O33 Ti10 Ti15 87.37(17)
O32 Ti10 Ti15 128.08(19)
O4 Ti10 Ti15 41.54(14)
Ti11 Ti10 Ti15 115.90(7)
Ti14 Ti10 Ti15 57.58(5)
O35 Ti10 Ti16 131.1(2)
O31 Ti10 Ti16 36.75(17)
O34 Ti10 Ti16 90.85(19)
O33 Ti10 Ti16 127.66(19)
O32 Ti10 Ti16 86.59(17)
O4 Ti10 Ti16 40.95(14)
Ti11 Ti10 Ti16 57.53(5)
Ti14 Ti10 Ti16 115.45(7)
Ti15 Ti10 Ti16 59.69(5)
O32 Ti11 O28 105.8(2)
O32 Ti11 O31 81.2(2)
O28 Ti11 O31 81.7(2)
O32 Ti11 O29 81.1(2)
O28 Ti11 O29 80.5(2)
O31 Ti11 O29 150.4(2)
O32 Ti11 O37 88.4(2)
O28 Ti11 O37 165.4(2)
O31 Ti11 O37 104.4(3)
O29 Ti11 O37 98.6(3)
O32 Ti11 O36 167.8(3)
O28 Ti11 O36 86.4(2)
O31 Ti11 O36 100.4(2)
O29 Ti11 O36 101.9(2)
O37 Ti11 O36 79.5(2)
O32 Ti11 Ti10 40.85(16)
O28 Ti11 Ti10 96.16(17)
O31 Ti11 Ti10 40.42(17)
O29 Ti11 Ti10 118.99(16)
O37 Ti11 Ti10 96.93(19)
O36 Ti11 Ti10 138.98(19)
O32 Ti11 Ti9 95.86(19)
O28 Ti11 Ti9 40.50(16)
O31 Ti11 Ti9 119.30(19)
O29 Ti11 Ti9 40.07(16)
O37 Ti11 Ti9 136.2(2)
O36 Ti11 Ti9 93.83(18)
Ti10 Ti11 Ti9 114.43(6)
O32 Ti11 Ti12 38.67(17)
O28 Ti11 Ti12 95.88(17)
O31 Ti11 Ti12 117.04(17)
O29 Ti11 Ti12 42.49(16)
O37 Ti11 Ti12 93.04(19)
O36 Ti11 Ti12 142.48(18)
Ti10 Ti11 Ti12 78.16(6)
Ti9 Ti11 Ti12 66.40(5)
O32 Ti11 Ti16 96.35(17)
O28 Ti11 Ti16 38.34(16)
O31 Ti11 Ti16 43.38(18)
O29 Ti11 Ti16 115.99(17)
O37 Ti11 Ti16 145.4(2)
O36 Ti11 Ti16 92.93(18)
Ti10 Ti11 Ti16 66.98(5)
Ti9 Ti11 Ti16 77.50(6)
Ti12 Ti11 Ti16 111.88(6)
O38 Ti12 O39 101.1(3)
O38 Ti12 O32 98.8(3)
O39 Ti12 O32 90.8(2)
O38 Ti12 O17 97.9(3)
O39 Ti12 O17 97.9(2)
O32 Ti12 O17 159.3(2)
O38 Ti12 O29 97.2(2)
O39 Ti12 O29 159.2(2)
O32 Ti12 O29 76.5(2)
O17 Ti12 O29 89.3(2)
O38 Ti12 O2 168.8(2)
O39 Ti12 O2 88.4(2)
O32 Ti12 O2 86.9(2)
O17 Ti12 O2 74.7(2)
O29 Ti12 O2 74.6(2)
O38 Ti12 Ti11 99.0(2)
O39 Ti12 Ti11 126.68(18)
O32 Ti12 Ti11 37.28(16)
O17 Ti12 Ti11 127.29(17)
O29 Ti12 Ti11 39.24(16)
O2 Ti12 Ti11 79.55(14)
O38 Ti12 Ti9 128.62(19)
O39 Ti12 Ti9 130.18(19)
O32 Ti12 Ti9 85.32(17)
O17 Ti12 Ti9 74.64(16)
O29 Ti12 Ti9 33.75(16)
O2 Ti12 Ti9 41.79(13)
Ti11 Ti12 Ti9 55.97(5)
O38 Ti12 Ti5 132.7(2)
O39 Ti12 Ti5 85.2(2)
O32 Ti12 Ti5 128.16(18)
O17 Ti12 Ti5 35.19(16)
O29 Ti12 Ti5 89.67(17)
O2 Ti12 Ti5 41.46(14)
Ti11 Ti12 Ti5 114.46(6)
Ti9 Ti12 Ti5 60.17(5)
O41 Ti13 O39 102.5(3)
O41 Ti13 O33 97.8(3)
O39 Ti13 O33 91.6(2)
O41 Ti13 O15 98.6(3)
O39 Ti13 O15 96.7(2)
O33 Ti13 O15 159.6(3)
O41 Ti13 O40 96.7(3)
O39 Ti13 O40 158.7(3)
O33 Ti13 O40 76.7(2)
O15 Ti13 O40 89.4(2)
O41 Ti13 O3 168.0(3)
O39 Ti13 O3 88.2(2)
O33 Ti13 O3 87.2(2)
O15 Ti13 O3 74.5(2)
O40 Ti13 O3 73.7(2)
O41 Ti13 Ti14 97.8(2)
O39 Ti13 Ti14 127.46(18)
O33 Ti13 Ti14 37.54(16)
O15 Ti13 Ti14 127.43(17)
O40 Ti13 Ti14 39.19(18)
O3 Ti13 Ti14 79.43(15)
O41 Ti13 Ti4 133.5(2)
O39 Ti13 Ti4 85.5(2)
O33 Ti13 Ti4 128.09(19)
O15 Ti13 Ti4 34.95(17)
O40 Ti13 Ti4 87.92(19)
O3 Ti13 Ti4 41.01(15)
Ti14 Ti13 Ti4 113.40(7)
O41 Ti13 Ti17 128.2(2)
O39 Ti13 Ti17 129.2(2)
O33 Ti13 Ti17 85.08(17)
O15 Ti13 Ti17 75.21(17)
O40 Ti13 Ti17 33.47(18)
O3 Ti13 Ti17 40.98(14)
Ti14 Ti13 Ti17 55.70(5)
Ti4 Ti13 Ti17 59.05(5)
O33 Ti14 O44 106.5(3)
O33 Ti14 O40 81.1(2)
O44 Ti14 O40 81.0(3)
O33 Ti14 O34 80.8(2)
O44 Ti14 O34 80.4(3)
O40 Ti14 O34 149.1(3)
O33 Ti14 O42 88.8(3)
O44 Ti14 O42 162.6(3)
O40 Ti14 O42 110.0(3)
O34 Ti14 O42 94.4(3)
O33 Ti14 O43 164.0(3)
O44 Ti14 O43 86.7(3)
O40 Ti14 O43 92.3(3)
O34 Ti14 O43 111.0(3)
O42 Ti14 O43 79.7(3)
O33 Ti14 Ti17 96.15(19)
O44 Ti14 Ti17 40.69(18)
O40 Ti14 Ti17 40.37(19)
O34 Ti14 Ti17 117.8(2)
O42 Ti14 Ti17 147.7(2)
O43 Ti14 Ti17 88.0(2)
O33 Ti14 Ti10 40.49(18)
O44 Ti14 Ti10 95.72(18)
O40 Ti14 Ti10 118.25(18)
O34 Ti14 Ti10 40.34(17)
O42 Ti14 Ti10 90.72(19)
O43 Ti14 Ti10 149.4(3)
Ti17 Ti14 Ti10 113.51(7)
O33 Ti14 Ti13 38.72(18)
O44 Ti14 Ti13 96.97(18)
O40 Ti14 Ti13 42.45(17)
O34 Ti14 Ti13 116.44(18)
O42 Ti14 Ti13 100.2(2)
O43 Ti14 Ti13 132.4(3)
Ti17 Ti14 Ti13 66.93(6)
Ti10 Ti14 Ti13 77.72(6)
O33 Ti14 Ti15 96.68(18)
O44 Ti14 Ti15 38.41(18)
O40 Ti14 Ti15 116.4(2)
O34 Ti14 Ti15 42.05(19)
O42 Ti14 Ti15 133.5(2)
O43 Ti14 Ti15 99.3(3)
Ti17 Ti14 Ti15 77.64(6)
Ti10 Ti14 Ti15 66.63(6)
Ti13 Ti14 Ti15 112.69(7)
O45 Ti15 O26 102.1(3)
O45 Ti15 O44 96.9(3)
O26 Ti15 O44 90.8(3)
O45 Ti15 O46 100.2(3)
O26 Ti15 O46 96.4(3)
O44 Ti15 O46 159.6(2)
O45 Ti15 O34 96.5(3)
O26 Ti15 O34 158.8(2)
O44 Ti15 O34 77.0(3)
O46 Ti15 O34 90.0(2)
O45 Ti15 O4 169.5(3)
O26 Ti15 O4 87.7(2)
O44 Ti15 O4 86.5(2)
O46 Ti15 O4 74.7(2)
O34 Ti15 O4 74.5(2)
O45 Ti15 Ti14 97.1(2)
O26 Ti15 Ti14 126.9(2)
O44 Ti15 Ti14 37.68(19)
O46 Ti15 Ti14 128.09(18)
O34 Ti15 Ti14 39.37(17)
O4 Ti15 Ti14 79.46(15)
O45 Ti15 Ti16 135.2(2)
O26 Ti15 Ti16 84.30(19)
O44 Ti15 Ti16 127.62(17)
O46 Ti15 Ti16 35.20(16)
O34 Ti15 Ti16 89.57(17)
O4 Ti15 Ti16 41.27(14)
Ti14 Ti15 Ti16 114.29(6)
O45 Ti15 Ti10 128.2(2)
O26 Ti15 Ti10 129.60(18)
O44 Ti15 Ti10 85.34(18)
O46 Ti15 Ti10 75.38(17)
O34 Ti15 Ti10 33.52(16)
O4 Ti15 Ti10 41.93(15)
Ti14 Ti15 Ti10 55.79(5)
Ti16 Ti15 Ti10 60.27(5)
O47 Ti16 O23 101.8(3)
O47 Ti16 O28 98.9(2)
O23 Ti16 O28 91.8(3)
O47 Ti16 O46 96.1(3)
O23 Ti16 O46 98.3(3)
O28 Ti16 O46 159.8(2)
O47 Ti16 O31 94.6(3)
O23 Ti16 O31 161.3(2)
O28 Ti16 O31 76.7(2)
O46 Ti16 O31 88.7(2)
O47 Ti16 O4 166.0(3)
O23 Ti16 O4 90.3(2)
O28 Ti16 O4 87.6(2)
O46 Ti16 O4 75.0(2)
O31 Ti16 O4 74.7(2)
O47 Ti16 Ti11 97.7(2)
O23 Ti16 Ti11 128.15(18)
O28 Ti16 Ti11 37.55(18)
O46 Ti16 Ti11 126.80(18)
O31 Ti16 Ti11 39.21(16)
O4 Ti16 Ti11 79.89(15)
O47 Ti16 Ti15 131.0(2)
O23 Ti16 Ti15 87.08(19)
O28 Ti16 Ti15 129.23(17)
O46 Ti16 Ti15 35.04(16)
O31 Ti16 Ti15 88.83(16)
O4 Ti16 Ti15 41.66(14)
Ti11 Ti16 Ti15 114.25(6)
O47 Ti16 Ti10 126.1(2)
O23 Ti16 Ti10 131.93(19)
O28 Ti16 Ti10 85.13(17)
O46 Ti16 Ti10 75.11(17)
O31 Ti16 Ti10 33.69(15)
O4 Ti16 Ti10 41.73(15)
Ti11 Ti16 Ti10 55.49(5)
Ti15 Ti16 Ti10 60.04(5)
O48 Ti17 O40 97.8(3)
O48 Ti17 O10 95.3(3)
O40 Ti17 O10 112.4(3)
O48 Ti17 O11 101.3(3)
O40 Ti17 O11 156.8(2)
O10 Ti17 O11 79.0(3)
O48 Ti17 O44 102.0(3)
O40 Ti17 O44 79.2(3)
O10 Ti17 O44 157.7(3)
O11 Ti17 O44 83.9(3)
O48 Ti17 O3 167.8(3)
O40 Ti17 O3 76.6(2)
O10 Ti17 O3 77.2(2)
O11 Ti17 O3 87.0(2)
O44 Ti17 O3 87.8(2)
O48 Ti17 Ti14 101.5(2)
O40 Ti17 Ti14 39.93(19)
O10 Ti17 Ti14 149.0(2)
O11 Ti17 Ti14 122.00(19)
O44 Ti17 Ti14 39.34(19)
O3 Ti17 Ti14 81.23(16)
O48 Ti17 Ti3 99.4(2)
O40 Ti17 Ti3 148.8(2)
O10 Ti17 Ti3 40.2(2)
O11 Ti17 Ti3 38.82(18)
O44 Ti17 Ti3 121.8(2)
O3 Ti17 Ti3 81.28(17)
Ti14 Ti17 Ti3 154.70(8)
O48 Ti17 Ti4 128.8(2)
O40 Ti17 Ti4 91.21(19)
O10 Ti17 Ti4 36.33(17)
O11 Ti17 Ti4 87.14(18)
O44 Ti17 Ti4 129.22(17)
O3 Ti17 Ti4 41.82(15)
Ti14 Ti17 Ti4 116.39(7)
Ti3 Ti17 Ti4 57.82(6)
O48 Ti17 Ti13 130.4(2)
O40 Ti17 Ti13 35.72(17)
O10 Ti17 Ti13 91.98(19)
O11 Ti17 Ti13 128.26(17)
O44 Ti17 Ti13 87.44(17)
O3 Ti17 Ti13 41.68(16)
Ti14 Ti17 Ti13 57.38(5)
Ti3 Ti17 Ti13 116.62(7)
Ti4 Ti17 Ti13 60.44(5)

loop_
_geom_bond_atom_site_label_1
_geom_bond_atom_site_label_2
_geom_bond_distance
C1 C64B 1.49(7)
C1A O9 1.45(3)
C1A C3A 1.46(4)
C1A C2A 1.53(4)
C1B O9 1.31(3)
C1B C3B 1.39(5)
C1B C2B 1.54(4)
C4A C5A 1.48(3)
C4B C5B 1.51(6)
C5A C6A 1.25(3)
C5A O13 1.310(15)
C5B O13 1.40(2)
C5B C6B 1.45(7)
C6A C7A 1.39(3)
C6A C9A 1.56(3)
C6B C7B 1.40(6)
C6B C9B 1.57(4)
C7A O12 1.389(17)
C7A C8A 1.54(3)
C7B O12 1.376(19)
C7B C8B 1.42(5)
C9A C10A 1.31(3)
C9A C14A 1.32(3)
C9B C14B 1.3900
C9B C10B 1.3900
C14B C13B 1.3900
C13B C12B 1.3900
C12B C11B 1.3900
C12B N1B 1.40(3)
C11B C10B 1.3900
C10A C11A 1.41(3)
C11A C12A 1.28(4)
C12A C13A 1.40(4)
C12A N1A 1.435(18)
C13A C14A 1.46(3)
C15A O14 1.45(2)
C15A C17A 1.55(4)
C15A C16A 1.58(4)
C15B O14 1.41(3)
C15B C17B 1.49(6)
C15B C16B 1.49(7)
C18 O19 1.432(10)
C18 C19 1.456(16)
C18 C20 1.501(14)
C21 C22 1.448(13)
C21 O17 1.468(9)
C21 C23 1.478(13)
C24 C25 1.524(13)
C25 O21 1.273(11)
C25 C26 1.396(13)
C26 C27 1.408(13)
C26 C29 1.484(13)
C27 O22 1.287(11)
C27 C28 1.509(12)
C29 C34 1.364(13)
C29 C30 1.368(14)
C30 C31 1.388(16)
C31 C32 1.358(17)
C32 C33 1.389(17)
C32 N2 1.422(14)
C33 C34 1.389(14)
C35 O25 1.394(13)
C35 C37 1.482(16)
C35 C36 1.555(18)
C38 O24 1.428(12)
C38 C39 1.440(9)
C38 C40 1.445(9)
C41 O27 1.428(13)
C41 C42 1.477(17)
C41 C43 1.518(19)
C44 O30 1.324(12)
C44 C46 1.449(5)
C44 C45 1.461(16)
C47A O35 1.401(10)
C47A C48A 1.449(10)
C47A C49A 1.48(3)
C47B C49B 1.42(6)
C47B O35 1.424(10)
C47B C48B 1.48(6)
C50 C51 1.497(12)
C51 O36 1.273(10)
C51 C52 1.389(12)
C52 C53 1.370(12)
C52 C55 1.490(12)
C53 O37 1.299(11)
C53 C54 1.501(14)
C55 C60 1.390(12)
C55 C56 1.397(12)
C56 C57 1.374(12)
C57 C58 1.377(8)
C58 C59 1.378(12)
C58 N3 1.396(11)
C59 C60 1.389(12)
C61A C62A 1.24(3)
C61A O38 1.39(2)
C61A C63A 1.51(4)
C61B C63B 1.46(4)
C61B O38 1.46(2)
C61B C62B 1.55(3)
C64A O41 1.402(19)
C64A C66 1.54(6)
C64A C65A 1.59(3)
C64B C65B 1.46(4)
C64B O41 1.56(3)
C67 O15 1.440(11)
C67 C69 1.442(9)
C67 C68 1.450(9)
C70 C71 1.535(18)
C71 O43 1.292(16)
C71 C72 1.433(19)
C72 C73 1.403(16)
C72 C75B 1.52(2)
C72 C75A 1.546(9)
C73 O42 1.268(12)
C73 C74 1.514(18)
C77A C76A 1.3900
C77A C78A 1.3900
C76A C75A 1.3900
C75A C80A 1.3900
C80A C79A 1.3900
C79A C78A 1.3900
C78A N4A 1.445(10)
C78B C77B 1.3900
C78B C79B 1.3900
C78B N4B 1.43(3)
C77B C76B 1.3900
C76B C75B 1.3900
C75B C80B 1.3900
C80B C79B 1.3900
C81 O45 1.406(12)
C81 C83 1.535(17)
C81 C82 1.557(19)
C84 O46 1.454(10)
C84 C86 1.463(15)
C84 C85 1.502(17)
C87 O47 1.433(13)
C87 C88 1.496(17)
C87 C89 1.548(18)
C90 O48 1.374(13)
C90 C91 1.439(9)
C90 C92 1.488(18)
C93 Cl2 1.686(13)
C93 Cl1 1.748(14)
O1 Ti1 1.836(6)
O1 Ti7 2.179(6)
O1 Ti8 2.203(5)
O1 Ti2 2.213(6)
O2 Ti1 1.817(5)
O2 Ti5 2.196(5)
O2 Ti12 2.203(6)
O2 Ti9 2.208(5)
O3 Ti1 1.826(6)
O3 Ti4 2.189(6)
O3 Ti17 2.190(5)
O3 Ti13 2.221(6)
O4 Ti1 1.820(6)
O4 Ti16 2.189(5)
O4 Ti15 2.206(5)
O4 Ti10 2.223(6)
O5 Ti6 1.910(5)
O5 Ti5 1.952(6)
O5 Ti2 1.961(6)
O6 Ti3 1.904(6)
O6 Ti2 1.958(6)
O6 Ti4 1.965(6)
O7 Ti3 1.921(7)
O7 Ti2 1.956(6)
O7 Ti8 2.087(6)
O8 Ti6 1.929(6)
O8 Ti2 1.957(6)
O8 Ti7 2.063(6)
O9 Ti2 1.755(6)
O10 Ti3 1.954(7)
O10 Ti17 1.962(6)
O10 Ti4 2.045(6)
O11 Ti3 1.907(6)
O11 Ti8 1.946(7)
O11 Ti17 1.965(7)
O12 Ti3 2.021(7)
O12 O13 2.581(12)
O13 Ti3 1.990(7)
O14 Ti4 1.774(6)
O15 Ti4 2.019(6)
O15 Ti13 2.019(6)
O16 Ti5 1.791(5)
O16 Ti4 1.845(5)
O17 Ti5 2.012(6)
O17 Ti12 2.024(6)
O18 Ti6 1.947(6)
O18 Ti9 1.959(6)
O18 Ti5 2.080(5)
O19 Ti5 1.820(6)
O20 Ti6 1.901(6)
O20 Ti7 1.946(6)
O20 Ti9 1.968(6)
O21 Ti6 2.026(6)
O21 O22 2.584(8)
O22 Ti6 2.011(6)
O23 Ti16 1.807(6)
O23 Ti7 1.831(6)
O24 Ti7 2.002(6)
O24 Ti8 2.024(6)
O25 Ti7 1.775(6)
O26 Ti8 1.805(6)
O26 Ti15 1.841(7)
O27 Ti8 1.792(6)
O28 Ti11 1.909(6)
O28 Ti16 1.943(5)
O28 Ti9 1.966(6)
O29 Ti11 1.940(6)
O29 Ti9 1.947(6)
O29 Ti12 2.071(5)
O30 Ti9 1.758(5)
O31 Ti11 1.936(6)
O31 Ti10 1.950(6)
O31 Ti16 2.104(6)
O32 Ti11 1.895(5)
O32 Ti12 1.955(6)
O32 Ti10 1.972(5)
O33 Ti14 1.902(6)
O33 Ti13 1.953(6)
O33 Ti10 1.967(6)
O34 Ti14 1.950(6)
O34 Ti10 1.954(6)
O34 Ti15 2.059(6)
O35 Ti10 1.770(6)
O36 Ti11 2.028(6)
O36 O37 2.581(8)
O37 Ti11 2.008(6)
O38 Ti12 1.775(6)
O39 Ti13 1.817(5)
O39 Ti12 1.826(5)
O40 Ti14 1.937(6)
O40 Ti17 1.954(7)
O40 Ti13 2.069(6)
O41 Ti13 1.779(7)
O42 Ti14 2.007(7)
O42 O43 2.574(10)
O43 Ti14 2.011(7)
O44 Ti14 1.914(6)
O44 Ti15 1.946(6)
O44 Ti17 1.969(6)
O45 Ti15 1.773(6)
O46 Ti15 2.009(6)
O46 Ti16 2.017(6)
O47 Ti16 1.803(6)
O48 Ti17 1.764(6)
Ti2 Ti3 2.959(2)
Ti2 Ti6 2.974(2)
Ti2 Ti7 3.287(2)
Ti2 Ti8 3.319(2)
Ti3 Ti17 2.987(3)
Ti3 Ti8 3.028(2)
Ti3 Ti4 3.031(2)
Ti4 Ti17 3.263(2)
Ti4 Ti13 3.310(3)
Ti5 Ti6 3.043(2)
Ti5 Ti12 3.293(2)
Ti5 Ti9 3.301(2)
Ti6 Ti9 2.970(2)
Ti6 Ti7 3.024(2)
Ti7 Ti8 3.290(2)
Ti9 Ti11 2.978(2)
Ti9 Ti12 3.292(2)
Ti10 Ti11 2.967(2)
Ti10 Ti14 2.978(2)
Ti10 Ti15 3.306(2)
Ti10 Ti16 3.313(2)
Ti11 Ti12 3.034(2)
Ti11 Ti16 3.037(2)
Ti13 Ti14 3.032(2)
Ti13 Ti17 3.312(2)
Ti14 Ti17 2.974(3)
Ti14 Ti15 3.040(3)
Ti15 Ti16 3.294(2)
